data_4305410
loop_
_publ_author_name
'Sebastian Mirtschin'
'Elvira Krasniqi'
'Rosario Scopelliti'
'Kay Severin'

_publ_contact_author_address
;
Institut des Sciences et Ingenierie Chimiques 
Ecole Polytechnique Federale de Lausanne
1015 Lausanne
Switzerland
;
_publ_contact_author_email kay.severin@epfl.ch
_publ_contact_author_fax '+41 21 693 9305'
_publ_contact_author_name 'Kay Severin'
_publ_contact_author_phone '+41 21 693 9302'
_publ_section_title
;
Coordination Cages of Rhodium and Iridium as Exoreceptors for Alkali Metal
Ions
;
_journal_name_full 'Inorganic Chemistry'
_journal_page_first 6375
_journal_page_last 6381
_journal_paper_doi 10.1021/ic800410x
_journal_volume 47
_journal_year 2008
_chemical_formula_moiety 'C126 H156 Ir6 K2 N6 O30, 2(C24 H20 B), 3(C4 H8 O), 4(C H4 O)'
_chemical_formula_sum 'C190 H236 B2 Ir6 K2 N6 O37'
_chemical_formula_weight 4448.87
_chemical_name_systematic
; 
 ? 
;
_space_group_IT_number 2
_symmetry_cell_setting triclinic
_symmetry_space_group_name_Hall '-P 1'
_symmetry_space_group_name_H-M 'P -1'
_atom_sites_solution_hydrogens geom
_atom_sites_solution_primary direct
_atom_sites_solution_secondary difmap
_audit_creation_method SHELXL-97
_cell_angle_alpha 107.249(11)
_cell_angle_beta 99.406(14)
_cell_angle_gamma 105.235(10)
_cell_formula_units_Z 1
_cell_length_a 15.287(2)
_cell_length_b 15.890(2)
_cell_length_c 20.760(3)
_cell_measurement_reflns_used 133
_cell_measurement_temperature 100(2)
_cell_measurement_theta_max 22.214
_cell_measurement_theta_min 3.160
_cell_volume 4484.5(12)
_computing_cell_refinement 'Dirax/lsq (Duisenberg & Schreurs, 1989-2000)'
_computing_data_collection 'Collect (Bruker AXS BV, 1997-2004)'
_computing_data_reduction 'EvalCCD (Duisenberg & Schreurs, 1990-2000)'
_computing_molecular_graphics 'Bruker SHELXTL'
_computing_publication_material 'Bruker SHELXTL'
_computing_structure_refinement 'SHELXL-97 (Sheldrick, 1997)'
_computing_structure_solution 'SHELXS-97 (Sheldrick, 1990)'
_diffrn_ambient_temperature 100(2)
_diffrn_measured_fraction_theta_full 0.984
_diffrn_measured_fraction_theta_max 0.984
_diffrn_measurement_device_type 'Bruker APEX II CCD'
_diffrn_measurement_method 'phi and omega scans'
_diffrn_radiation_monochromator graphite
_diffrn_radiation_source 'fine-focus sealed tube'
_diffrn_radiation_type MoK\a
_diffrn_radiation_wavelength 0.71073
_diffrn_reflns_av_R_equivalents 0.0732
_diffrn_reflns_av_sigmaI/netI 0.0522
_diffrn_reflns_limit_h_max 18
_diffrn_reflns_limit_h_min -18
_diffrn_reflns_limit_k_max 18
_diffrn_reflns_limit_k_min -18
_diffrn_reflns_limit_l_max 24
_diffrn_reflns_limit_l_min -24
_diffrn_reflns_number 76372
_diffrn_reflns_theta_full 25.03
_diffrn_reflns_theta_max 25.03
_diffrn_reflns_theta_min 3.30
_exptl_absorpt_coefficient_mu 4.557
_exptl_absorpt_correction_T_max 1.0000
_exptl_absorpt_correction_T_min 0.6274
_exptl_absorpt_correction_type multi-scan
_exptl_absorpt_process_details 'SADABS V2.10, Sheldrick G.M., 2003'
_exptl_crystal_colour yellow
_exptl_crystal_density_diffrn 1.647
_exptl_crystal_density_method 'not measured'
_exptl_crystal_description block
_exptl_crystal_F_000 2224
_exptl_crystal_size_max 0.53
_exptl_crystal_size_mid 0.42
_exptl_crystal_size_min 0.41
_refine_diff_density_max 4.928
_refine_diff_density_min -3.251
_refine_diff_density_rms 0.222
_refine_ls_extinction_method none
_refine_ls_goodness_of_fit_ref 1.072
_refine_ls_hydrogen_treatment riding
_refine_ls_matrix_type full
_refine_ls_number_parameters 1117
_refine_ls_number_reflns 15606
_refine_ls_number_restraints 40
_refine_ls_restrained_S_all 1.072
_refine_ls_R_factor_all 0.0707
_refine_ls_R_factor_gt 0.0512
_refine_ls_shift/su_max 0.017
_refine_ls_shift/su_mean 0.000
_refine_ls_structure_factor_coef Fsqd
_refine_ls_weighting_details 'calc w=1/[\s^2^(Fo^2^)+(0.0426P)^2^+88.4464P] where P=(Fo^2^+2Fc^2^)/3'
_refine_ls_weighting_scheme calc
_refine_ls_wR_factor_gt 0.1196
_refine_ls_wR_factor_ref 0.1363
_reflns_number_gt 12744
_reflns_number_total 15606
_reflns_threshold_expression >2sigma(I)
_cod_data_source_file ic800410x-file001_1.cif
_cod_data_source_block complex_3_KBPh4
_cod_depositor_comments
;
The following automatic conversions were performed:
'_symmetry_cell_setting' value 'Triclinic' changed to 'triclinic'
according to '/home/saulius/struct/CIF-dictionaries/cif_core.dic'
dictionary named 'cif_core.dic' version 2.4.1 from 2010-06-29.

Automatic conversion script
Id: cif_fix_enum 1527 2010-12-29 10:47:43Z saulius 
;
_cod_original_cell_volume 4484.4(12)
_cod_database_code 4305410

loop_
_symmetry_equiv_pos_as_xyz
'x, y, z'
'-x, -y, -z'

loop_
_atom_site_label
_atom_site_type_symbol
_atom_site_fract_x
_atom_site_fract_y
_atom_site_fract_z
_atom_site_U_iso_or_equiv
_atom_site_adp_type
_atom_site_occupancy
_atom_site_symmetry_multiplicity
_atom_site_calc_flag
_atom_site_refinement_flags
_atom_site_disorder_assembly
_atom_site_disorder_group
Ir1 Ir -0.34287(2) -0.15445(2) -0.232953(18) 0.01586(10) Uani 1 1 d . . .
Ir2 Ir -0.23750(2) -0.20057(2) 0.144908(18) 0.01518(10) Uani 1 1 d . . .
Ir3 Ir 0.11889(2) -0.33343(2) -0.084355(18) 0.01563(10) Uani 1 1 d . . .
K1 K 0.00323(15) -0.18434(15) -0.28978(11) 0.0248(4) Uani 1 1 d . . .
O1 O -0.3450(4) -0.0937(4) -0.1276(3) 0.0178(13) Uani 1 1 d . . .
O2 O -0.4180(5) -0.2259(4) -0.1104(3) 0.0265(15) Uani 1 1 d . . .
O3 O -0.1689(5) 0.1906(4) 0.0722(3) 0.0215(14) Uani 1 1 d . . .
O4 O -0.1264(5) 0.1869(5) 0.1810(3) 0.0238(15) Uani 1 1 d . . .
O5 O -0.2485(5) -0.2007(5) -0.1776(3) 0.0222(14) Uani 1 1 d . . .
O6 O -0.1459(5) -0.2285(5) -0.2417(3) 0.0247(15) Uani 1 1 d . . .
O7 O -0.2287(4) -0.2628(4) 0.0420(3) 0.0186(13) Uani 1 1 d . . .
O8 O -0.1365(5) -0.3462(4) 0.0667(3) 0.0235(15) Uani 1 1 d . . .
O9 O 0.0911(4) 0.1434(5) -0.1527(3) 0.0237(15) Uani 1 1 d . . .
O10 O 0.0336(5) 0.0017(5) -0.2377(4) 0.0276(16) Uani 1 1 d . . .
O11 O -0.1200(4) 0.2668(4) -0.0208(3) 0.0189(13) Uani 1 1 d . . .
O12 O -0.2772(5) 0.2020(5) -0.0692(4) 0.0288(16) Uani 1 1 d . . .
O13 O -0.0875(9) -0.1579(9) -0.4015(6) 0.092(4) Uani 1 1 d . . .
O14 O 0.1687(10) -0.1218(11) -0.3211(9) 0.109(5) Uani 1 1 d . . .
O15 O -0.0608(6) -0.3811(5) -0.3663(5) 0.050(2) Uani 1 1 d . . .
N1 N -0.2620(5) -0.1039(5) 0.0968(4) 0.0173(16) Uani 1 1 d . . .
N2 N -0.0188(5) -0.3212(5) -0.0949(4) 0.0169(16) Uani 1 1 d . . .
N3 N -0.2305(5) -0.0247(5) -0.2000(4) 0.0159(15) Uani 1 1 d . . .
C1 C -0.3158(7) -0.1422(6) 0.0311(5) 0.021(2) Uani 1 1 d . . .
H1 H -0.3519 -0.2067 0.0133 0.025 Uiso 1 1 calc R . .
C2 C -0.3205(6) -0.0899(7) -0.0122(5) 0.020(2) Uani 1 1 d . . .
C3 C -0.2760(6) 0.0076(6) 0.0131(5) 0.0175(18) Uani 1 1 d U . .
H3 H -0.2805 0.0446 -0.0150 0.021 Uiso 1 1 calc R . .
C4 C -0.2227(6) 0.0465(6) 0.0859(5) 0.0190(19) Uani 1 1 d . . .
C5 C -0.2176(7) -0.0108(7) 0.1247(5) 0.021(2) Uani 1 1 d . . .
H5 H -0.1819 0.0164 0.1721 0.025 Uiso 1 1 calc R . .
C6 C -0.3672(6) -0.1427(6) -0.0895(5) 0.0190(19) Uani 1 1 d . . .
C7 C -0.1667(6) 0.1503(6) 0.1182(5) 0.0183(19) Uani 1 1 d . . .
C8 C -0.0589(7) -0.2892(6) -0.1422(5) 0.021(2) Uani 1 1 d . . .
H8 H -0.0307 -0.2827 -0.1787 0.025 Uiso 1 1 calc R . .
C9 C -0.1392(6) -0.2662(6) -0.1385(5) 0.0199(19) Uani 1 1 d . . .
C10 C -0.1801(7) -0.2740(6) -0.0843(5) 0.0205(19) Uani 1 1 d . . .
H10 H -0.2343 -0.2564 -0.0802 0.025 Uiso 1 1 calc R . .
C11 C -0.1407(6) -0.3080(6) -0.0362(5) 0.0183(19) Uani 1 1 d . . .
C12 C -0.0623(7) -0.3336(6) -0.0452(5) 0.0195(19) Uani 1 1 d . . .
H12 H -0.0380 -0.3613 -0.0149 0.023 Uiso 1 1 calc R . .
C13 C -0.1795(6) -0.2289(6) -0.1919(5) 0.0197(19) Uani 1 1 d . . .
C14 C -0.1704(6) -0.3085(6) 0.0290(4) 0.0166(18) Uani 1 1 d . . .
C15 C -0.1440(6) -0.0161(6) -0.2112(5) 0.0198(19) Uani 1 1 d . . .
H15 H -0.1341 -0.0689 -0.2413 0.024 Uiso 1 1 calc R . .
C16 C -0.0694(6) 0.0676(6) -0.1801(5) 0.0193(19) Uani 1 1 d . . .
C17 C -0.0834(6) 0.1441(6) -0.1345(5) 0.0187(19) Uani 1 1 d . . .
H17 H -0.0328 0.2010 -0.1106 0.022 Uiso 1 1 calc R . .
C18 C -0.1728(7) 0.1361(6) -0.1243(5) 0.0177(19) Uani 1 1 d . . .
C19 C -0.2448(6) 0.0518(6) -0.1585(4) 0.0152(18) Uani 1 1 d . . .
H19 H -0.3060 0.0473 -0.1527 0.018 Uiso 1 1 calc R . .
C20 C 0.0248(6) 0.0687(6) -0.1933(5) 0.0195(19) Uani 1 1 d . . .
C21 C -0.1950(7) 0.2067(6) -0.0678(5) 0.021(2) Uani 1 1 d . . .
C22 C -0.3872(7) -0.2584(7) -0.3375(5) 0.024(2) Uani 1 1 d . . .
C23 C -0.3872(6) -0.1690(6) -0.3406(5) 0.021(2) Uani 1 1 d . . .
C24 C -0.4514(6) -0.1393(7) -0.3015(5) 0.023(2) Uani 1 1 d . . .
C25 C -0.4937(7) -0.2126(7) -0.2767(5) 0.026(2) Uani 1 1 d . . .
C26 C -0.4523(6) -0.2837(7) -0.2966(5) 0.024(2) Uani 1 1 d . . .
C27 C -0.3344(9) -0.3164(8) -0.3716(6) 0.041(3) Uani 1 1 d . . .
H27A H -0.3744 -0.3612 -0.4172 0.061 Uiso 1 1 calc R . .
H27B H -0.3158 -0.3502 -0.3422 0.061 Uiso 1 1 calc R . .
H27C H -0.2783 -0.2762 -0.3778 0.061 Uiso 1 1 calc R . .
C28 C -0.3329(8) -0.1171(8) -0.3792(5) 0.036(3) Uani 1 1 d . . .
H28A H -0.2750 -0.1324 -0.3807 0.054 Uiso 1 1 calc R . .
H28B H -0.3171 -0.0498 -0.3551 0.054 Uiso 1 1 calc R . .
H28C H -0.3712 -0.1353 -0.4269 0.054 Uiso 1 1 calc R . .
C29 C -0.4763(8) -0.0505(8) -0.2938(6) 0.036(3) Uani 1 1 d . . .
H29A H -0.5355 -0.0652 -0.3282 0.054 Uiso 1 1 calc R . .
H29B H -0.4262 -0.0047 -0.3016 0.054 Uiso 1 1 calc R . .
H29C H -0.4833 -0.0244 -0.2466 0.054 Uiso 1 1 calc R . .
C30 C -0.5648(8) -0.2111(10) -0.2358(6) 0.042(3) Uani 1 1 d . . .
H30A H -0.6278 -0.2364 -0.2679 0.062 Uiso 1 1 calc R . .
H30B H -0.5537 -0.1467 -0.2058 0.062 Uiso 1 1 calc R . .
H30C H -0.5598 -0.2493 -0.2068 0.062 Uiso 1 1 calc R . .
C31 C -0.4759(9) -0.3747(7) -0.2837(6) 0.039(3) Uani 1 1 d . . .
H31A H -0.4989 -0.3669 -0.2416 0.059 Uiso 1 1 calc R . .
H31B H -0.4195 -0.3928 -0.2771 0.059 Uiso 1 1 calc R . .
H31C H -0.5246 -0.4233 -0.3238 0.059 Uiso 1 1 calc R . .
C32 C 0.0924(7) -0.4547(6) -0.1756(5) 0.0187(19) Uani 1 1 d . . .
C33 C 0.1856(7) -0.3916(6) -0.1623(5) 0.021(2) Uani 1 1 d . . .
C34 C 0.2391(7) -0.3778(7) -0.0939(5) 0.026(2) Uani 1 1 d . . .
C35 C 0.1785(6) -0.4356(6) -0.0655(5) 0.0177(19) Uani 1 1 d . . .
C36 C 0.0873(7) -0.4803(6) -0.1142(5) 0.021(2) Uani 1 1 d . . .
C37 C 0.0133(8) -0.4896(7) -0.2398(5) 0.033(2) Uani 1 1 d . . .
H37A H 0.0211 -0.4441 -0.2634 0.049 Uiso 1 1 calc R . .
H37B H -0.0464 -0.4983 -0.2268 0.049 Uiso 1 1 calc R . .
H37C H 0.0131 -0.5494 -0.2714 0.049 Uiso 1 1 calc R . .
C38 C 0.2212(9) -0.3477(8) -0.2130(6) 0.040(3) Uani 1 1 d . . .
H38A H 0.2565 -0.3834 -0.2381 0.060 Uiso 1 1 calc R . .
H38B H 0.2624 -0.2831 -0.1870 0.060 Uiso 1 1 calc R . .
H38C H 0.1678 -0.3482 -0.2466 0.060 Uiso 1 1 calc R . .
C39 C 0.3405(8) -0.3217(8) -0.0626(6) 0.037(3) Uani 1 1 d . . .
H39A H 0.3789 -0.3585 -0.0817 0.055 Uiso 1 1 calc R . .
H39B H 0.3552 -0.3051 -0.0118 0.055 Uiso 1 1 calc R . .
H39C H 0.3542 -0.2647 -0.0738 0.055 Uiso 1 1 calc R . .
C40 C 0.2062(8) -0.4385(7) 0.0062(5) 0.032(2) Uani 1 1 d . . .
H40A H 0.1497 -0.4590 0.0217 0.048 Uiso 1 1 calc R . .
H40B H 0.2459 -0.3760 0.0387 0.048 Uiso 1 1 calc R . .
H40C H 0.2411 -0.4823 0.0052 0.048 Uiso 1 1 calc R . .
C41 C 0.0033(7) -0.5505(7) -0.1078(6) 0.027(2) Uani 1 1 d . . .
H41A H 0.0015 -0.6139 -0.1334 0.040 Uiso 1 1 calc R . .
H41B H -0.0545 -0.5410 -0.1276 0.040 Uiso 1 1 calc R . .
H41C H 0.0087 -0.5420 -0.0584 0.040 Uiso 1 1 calc R . .
C42 C -0.3705(7) -0.2647(6) 0.1579(5) 0.021(2) Uani 1 1 d . . .
C43 C -0.3175(7) -0.3291(7) 0.1539(5) 0.023(2) Uani 1 1 d . . .
C44 C -0.2331(7) -0.2835(6) 0.2097(5) 0.020(2) Uani 1 1 d . . .
C45 C -0.2352(6) -0.1922(7) 0.2504(5) 0.0196(19) Uani 1 1 d . . .
C46 C -0.3204(7) -0.1815(6) 0.2194(5) 0.0177(19) Uani 1 1 d . . .
C47 C -0.4660(6) -0.2869(7) 0.1109(5) 0.026(2) Uani 1 1 d . . .
H47A H -0.5142 -0.3230 0.1272 0.039 Uiso 1 1 calc R . .
H47B H -0.4687 -0.3234 0.0630 0.039 Uiso 1 1 calc R . .
H47C H -0.4774 -0.2286 0.1120 0.039 Uiso 1 1 calc R . .
C48 C -0.3456(7) -0.4222(6) 0.0980(6) 0.029(2) Uani 1 1 d . . .
H48A H -0.2895 -0.4391 0.0918 0.043 Uiso 1 1 calc R . .
H48B H -0.3786 -0.4202 0.0542 0.043 Uiso 1 1 calc R . .
H48C H -0.3873 -0.4689 0.1112 0.043 Uiso 1 1 calc R . .
C49 C -0.1553(7) -0.3226(8) 0.2259(6) 0.031(2) Uani 1 1 d . . .
H49A H -0.1607 -0.3429 0.2656 0.047 Uiso 1 1 calc R . .
H49B H -0.0942 -0.2741 0.2374 0.047 Uiso 1 1 calc R . .
H49C H -0.1605 -0.3759 0.1850 0.047 Uiso 1 1 calc R . .
C50 C -0.1619(8) -0.1253(8) 0.3151(6) 0.032(2) Uani 1 1 d . . .
H50A H -0.1572 -0.0613 0.3189 0.048 Uiso 1 1 calc R . .
H50B H -0.1012 -0.1342 0.3129 0.048 Uiso 1 1 calc R . .
H50C H -0.1790 -0.1367 0.3560 0.048 Uiso 1 1 calc R . .
C51 C -0.3523(7) -0.0993(7) 0.2468(5) 0.026(2) Uani 1 1 d . . .
H51A H -0.3790 -0.1043 0.2859 0.040 Uiso 1 1 calc R . .
H51B H -0.4001 -0.0984 0.2096 0.040 Uiso 1 1 calc R . .
H51C H -0.2985 -0.0416 0.2630 0.040 Uiso 1 1 calc R . .
C52 C -0.0766(12) -0.0822(12) -0.4228(9) 0.067(4) Uani 1 1 d . . .
H52A H -0.0241 -0.0278 -0.3887 0.080 Uiso 1 1 calc R . .
H52B H -0.1346 -0.0653 -0.4260 0.080 Uiso 1 1 calc R . .
C53 C -0.0564(15) -0.1089(15) -0.4931(11) 0.101(7) Uani 1 1 d . . .
H53A H 0.0115 -0.0819 -0.4885 0.122 Uiso 1 1 calc R . .
H53B H -0.0918 -0.0861 -0.5246 0.122 Uiso 1 1 calc R . .
C54 C -0.0879(19) -0.2171(14) -0.5223(11) 0.117(9) Uani 1 1 d . . .
H54A H -0.1328 -0.2442 -0.5691 0.140 Uiso 1 1 calc R . .
H54B H -0.0339 -0.2403 -0.5239 0.140 Uiso 1 1 calc R . .
C55 C -0.1353(15) -0.2355(13) -0.4652(8) 0.088(6) Uani 1 1 d . . .
H55A H -0.2025 -0.2417 -0.4784 0.105 Uiso 1 1 calc R . .
H55B H -0.1307 -0.2940 -0.4594 0.105 Uiso 1 1 calc R . .
C56 C 0.1582(18) -0.1299(16) -0.3913(11) 0.105(7) Uani 1 1 d . . .
H56A H 0.2120 -0.0841 -0.3966 0.126 Uiso 1 1 calc R . .
H56B H 0.0995 -0.1196 -0.4099 0.126 Uiso 1 1 calc R . .
C57 C 0.1545(17) -0.2281(14) -0.4287(15) 0.129(10) Uani 1 1 d . . .
H57A H 0.1922 -0.2306 -0.4632 0.154 Uiso 1 1 calc R . .
H57B H 0.0891 -0.2701 -0.4524 0.154 Uiso 1 1 calc R . .
C58 C 0.1985(13) -0.2533(15) -0.3664(10) 0.086(6) Uani 1 1 d . . .
H58A H 0.1505 -0.3003 -0.3569 0.103 Uiso 1 1 calc R . .
H58B H 0.2501 -0.2778 -0.3761 0.103 Uiso 1 1 calc R . .
C59 C 0.2327(12) -0.1670(11) -0.3098(11) 0.074(5) Uani 1 1 d . . .
H59A H 0.2356 -0.1771 -0.2647 0.089 Uiso 1 1 calc R . .
H59B H 0.2962 -0.1302 -0.3093 0.089 Uiso 1 1 calc R . .
C60 C -0.0348(11) -0.4409(11) -0.4198(8) 0.064(4) Uani 1 1 d . . .
H60A H 0.0255 -0.4477 -0.4004 0.076 Uiso 1 1 calc R . .
H60B H -0.0269 -0.4145 -0.4569 0.076 Uiso 1 1 calc R . .
C61 C -0.1108(13) -0.5340(12) -0.4494(10) 0.085(6) Uani 1 1 d . . .
H61A H -0.0840 -0.5851 -0.4540 0.103 Uiso 1 1 calc R . .
H61B H -0.1490 -0.5433 -0.4959 0.103 Uiso 1 1 calc R . .
C62 C -0.1690(9) -0.5309(8) -0.3976(6) 0.041(3) Uani 1 1 d . . .
H62A H -0.2361 -0.5671 -0.4210 0.049 Uiso 1 1 calc R . .
H62B H -0.1464 -0.5551 -0.3617 0.049 Uiso 1 1 calc R . .
C63 C -0.1542(9) -0.4298(8) -0.3669(7) 0.044(3) Uani 1 1 d . . .
H63A H -0.2004 -0.4127 -0.3953 0.053 Uiso 1 1 calc R . .
H63B H -0.1618 -0.4136 -0.3188 0.053 Uiso 1 1 calc R . .
B1 B -0.5061(8) -0.7020(8) -0.3840(6) 0.026(2) Uani 1 1 d . . .
C64 C -0.4182(7) -0.6616(7) -0.3130(5) 0.026(2) Uani 1 1 d . . .
C65 C -0.4105(8) -0.7054(8) -0.2631(6) 0.034(2) Uani 1 1 d . . .
H65 H -0.4568 -0.7634 -0.2713 0.040 Uiso 1 1 calc R . .
C66 C -0.3366(8) -0.6659(9) -0.2015(6) 0.037(3) Uani 1 1 d . . .
H66 H -0.3334 -0.6979 -0.1696 0.045 Uiso 1 1 calc R . .
C67 C -0.2684(8) -0.5807(9) -0.1872(6) 0.037(3) Uani 1 1 d . . .
H67 H -0.2183 -0.5549 -0.1458 0.044 Uiso 1 1 calc R . .
C68 C -0.2734(8) -0.5331(9) -0.2335(6) 0.040(3) Uani 1 1 d . . .
H68 H -0.2277 -0.4743 -0.2239 0.048 Uiso 1 1 calc R . .
C69 C -0.3459(8) -0.5733(8) -0.2933(6) 0.033(2) Uani 1 1 d . . .
H69 H -0.3483 -0.5398 -0.3242 0.040 Uiso 1 1 calc R . .
C70 C -0.5811(7) -0.6447(7) -0.3658(5) 0.026(2) Uani 1 1 d . . .
C71 C -0.5933(8) -0.6091(7) -0.2988(6) 0.030(2) Uani 1 1 d . . .
H71 H -0.5551 -0.6164 -0.2612 0.036 Uiso 1 1 calc R . .
C72 C -0.6581(9) -0.5638(8) -0.2843(6) 0.039(3) Uani 1 1 d . . .
H72 H -0.6625 -0.5397 -0.2377 0.047 Uiso 1 1 calc R . .
C73 C -0.7162(9) -0.5542(8) -0.3383(7) 0.043(3) Uani 1 1 d . . .
H73 H -0.7616 -0.5244 -0.3293 0.052 Uiso 1 1 calc R . .
C74 C -0.7075(9) -0.5879(9) -0.4050(7) 0.045(3) Uani 1 1 d . . .
H74 H -0.7465 -0.5808 -0.4422 0.054 Uiso 1 1 calc R . .
C75 C -0.6418(8) -0.6327(8) -0.4184(6) 0.039(3) Uani 1 1 d . . .
H75 H -0.6379 -0.6562 -0.4652 0.047 Uiso 1 1 calc R . .
C76 C -0.5595(8) -0.8130(7) -0.4066(5) 0.028(2) Uani 1 1 d . . .
C77 C -0.6570(8) -0.8556(8) -0.4312(6) 0.033(2) Uani 1 1 d . . .
H77 H -0.6950 -0.8169 -0.4304 0.040 Uiso 1 1 calc R . .
C78 C -0.7014(9) -0.9524(8) -0.4567(7) 0.046(3) Uani 1 1 d . . .
H78 H -0.7679 -0.9776 -0.4731 0.055 Uiso 1 1 calc R . .
C79 C -0.6492(10) -1.0118(8) -0.4583(7) 0.046(3) Uani 1 1 d . . .
H79 H -0.6793 -1.0775 -0.4762 0.055 Uiso 1 1 calc R . .
C80 C -0.5534(9) -0.9743(8) -0.4335(6) 0.039(3) Uani 1 1 d . . .
H80 H -0.5166 -1.0141 -0.4333 0.047 Uiso 1 1 calc R . .
C81 C -0.5098(7) -0.8773(7) -0.4086(5) 0.028(2) Uani 1 1 d . . .
H81 H -0.4433 -0.8531 -0.3922 0.034 Uiso 1 1 calc R . .
C82 C -0.4627(6) -0.6796(7) -0.4474(5) 0.023(2) Uani 1 1 d . . .
C83 C -0.4485(8) -0.5926(7) -0.4570(5) 0.030(2) Uani 1 1 d . . .
H83 H -0.4677 -0.5466 -0.4273 0.036 Uiso 1 1 calc R . .
C84 C -0.4078(8) -0.5719(7) -0.5080(5) 0.030(2) Uani 1 1 d . . .
H84 H -0.4006 -0.5132 -0.5130 0.036 Uiso 1 1 calc R . .
C85 C -0.3773(7) -0.6369(7) -0.5519(5) 0.030(2) Uani 1 1 d . . .
H85 H -0.3491 -0.6232 -0.5867 0.036 Uiso 1 1 calc R . .
C86 C -0.3892(8) -0.7220(7) -0.5433(5) 0.032(2) Uani 1 1 d . . .
H86 H -0.3687 -0.7670 -0.5726 0.039 Uiso 1 1 calc R . .
C87 C -0.4303(7) -0.7425(7) -0.4931(5) 0.027(2) Uani 1 1 d . . .
H87 H -0.4371 -0.8017 -0.4890 0.033 Uiso 1 1 calc R . .
O16 O -0.1293(11) -0.7395(10) -0.3731(8) 0.106(5) Uani 1 1 d . . .
C88 C -0.2097(15) -0.7462(12) -0.3459(13) 0.099(8) Uani 1 1 d . . .
H88A H -0.2654 -0.7550 -0.3823 0.119 Uiso 1 1 calc R . .
H88B H -0.1987 -0.6886 -0.3058 0.119 Uiso 1 1 calc R . .
C89 C -0.2249(15) -0.8290(13) -0.3230(13) 0.102(8) Uani 1 1 d . . .
H89A H -0.2329 -0.8126 -0.2750 0.122 Uiso 1 1 calc R . .
H89B H -0.2807 -0.8816 -0.3550 0.122 Uiso 1 1 calc R . .
C90 C -0.1384(17) -0.8525(19) -0.3259(14) 0.123(9) Uani 1 1 d . . .
H90A H -0.0940 -0.8251 -0.2789 0.147 Uiso 1 1 calc R . .
H90B H -0.1531 -0.9211 -0.3427 0.147 Uiso 1 1 calc R . .
C91 C -0.0985(14) -0.8152(15) -0.3728(11) 0.085(6) Uani 1 1 d . . .
H91A H -0.0291 -0.7941 -0.3572 0.102 Uiso 1 1 calc R . .
H91B H -0.1192 -0.8632 -0.4203 0.102 Uiso 1 1 calc R . .
O17 O -0.4658(6) -0.3923(5) -0.0827(5) 0.049(2) Uani 1 1 d . . .
H17A H -0.4507 -0.3414 -0.0895 0.073 Uiso 1 1 calc R . .
C92 C -0.4114(8) -0.4467(8) -0.1116(7) 0.039(3) Uani 1 1 d . . .
H92A H -0.3470 -0.4206 -0.0817 0.059 Uiso 1 1 calc R . .
H92B H -0.4106 -0.4457 -0.1585 0.059 Uiso 1 1 calc R . .
H92C H -0.4392 -0.5112 -0.1145 0.059 Uiso 1 1 calc R . .
O18 O -0.4634(6) 0.0852(6) -0.1242(5) 0.051(2) Uani 1 1 d . . .
H18 H -0.4147 0.1324 -0.1059 0.077 Uiso 1 1 calc R . .
C93 C -0.4911(9) 0.0510(9) -0.0709(8) 0.051(3) Uani 1 1 d . . .
H93A H -0.4536 0.0127 -0.0610 0.076 Uiso 1 1 calc R . .
H93B H -0.5578 0.0132 -0.0873 0.076 Uiso 1 1 calc R . .
H93C H -0.4807 0.1040 -0.0282 0.076 Uiso 1 1 calc R . .
O19 O 0.0649(14) -0.0220(15) 0.0223(10) 0.059(5) Uani 0.50 1 d PDU A -1
C94 C 0.073(3) 0.049(4) -0.019(3) 0.13(2) Uani 0.50 1 d PDU A -1
H94A H 0.1333 0.1010 0.0041 0.160 Uiso 0.50 1 calc PR A -1
H94B H 0.0743 0.0162 -0.0671 0.160 Uiso 0.50 1 calc PR A -1
C95 C 0.004(2) 0.082(2) -0.0205(17) 0.066(8) Uani 0.50 1 d PDU A -1
H95A H -0.0455 0.0479 -0.0652 0.079 Uiso 0.50 1 calc PR A -1
H95B H 0.0259 0.1494 -0.0141 0.079 Uiso 0.50 1 calc PR A -1
C96 C -0.036(4) 0.067(3) 0.044(3) 0.16(2) Uani 0.50 1 d PDU A -1
H96A H 0.0039 0.1163 0.0893 0.190 Uiso 0.50 1 calc PR A -1
H96B H -0.1012 0.0670 0.0387 0.190 Uiso 0.50 1 calc PR A -1
C97 C -0.0308(18) -0.0147(18) 0.0421(12) 0.037(5) Uani 0.50 1 d PDU A -1
H97A H -0.0855 -0.0648 0.0065 0.044 Uiso 0.50 1 calc PR A -1
H97B H -0.0309 -0.0213 0.0880 0.044 Uiso 0.50 1 calc PR A -1

loop_
_atom_site_aniso_label
_atom_site_aniso_U_11
_atom_site_aniso_U_22
_atom_site_aniso_U_33
_atom_site_aniso_U_23
_atom_site_aniso_U_13
_atom_site_aniso_U_12
Ir1 0.01590(18) 0.01944(18) 0.01494(18) 0.00893(14) 0.00144(13) 0.00851(14)
Ir2 0.01600(18) 0.01981(18) 0.01827(19) 0.01379(14) 0.00753(14) 0.00973(14)
Ir3 0.01815(19) 0.01619(18) 0.01825(19) 0.00872(14) 0.00507(14) 0.01168(14)
K1 0.0285(12) 0.0293(11) 0.0212(11) 0.0122(9) 0.0075(9) 0.0127(9)
O1 0.025(3) 0.020(3) 0.013(3) 0.010(3) 0.008(3) 0.009(3)
O2 0.028(4) 0.024(4) 0.023(4) 0.010(3) 0.001(3) 0.003(3)
O3 0.032(4) 0.017(3) 0.022(3) 0.012(3) 0.008(3) 0.012(3)
O4 0.028(4) 0.029(4) 0.016(3) 0.012(3) 0.001(3) 0.009(3)
O5 0.024(4) 0.037(4) 0.020(3) 0.018(3) 0.008(3) 0.022(3)
O6 0.028(4) 0.035(4) 0.023(4) 0.016(3) 0.011(3) 0.021(3)
O7 0.021(3) 0.023(3) 0.018(3) 0.011(3) 0.008(3) 0.011(3)
O8 0.029(4) 0.024(3) 0.029(4) 0.016(3) 0.010(3) 0.019(3)
O9 0.019(3) 0.030(4) 0.025(4) 0.012(3) 0.014(3) 0.006(3)
O10 0.028(4) 0.026(4) 0.028(4) 0.005(3) 0.012(3) 0.010(3)
O11 0.022(3) 0.023(3) 0.015(3) 0.006(3) 0.005(3) 0.012(3)
O12 0.027(4) 0.023(4) 0.038(4) 0.007(3) 0.011(3) 0.013(3)
O13 0.083(8) 0.100(9) 0.068(8) 0.057(7) -0.020(6) -0.019(7)
O14 0.093(10) 0.160(14) 0.166(15) 0.120(12) 0.084(10) 0.087(10)
O15 0.052(5) 0.030(4) 0.067(6) 0.012(4) 0.026(5) 0.012(4)
N1 0.025(4) 0.015(4) 0.019(4) 0.009(3) 0.014(3) 0.010(3)
N2 0.021(4) 0.017(4) 0.017(4) 0.008(3) 0.009(3) 0.009(3)
N3 0.014(4) 0.022(4) 0.009(4) 0.005(3) 0.000(3) 0.006(3)
C1 0.022(5) 0.022(5) 0.027(5) 0.015(4) 0.011(4) 0.012(4)
C2 0.016(5) 0.035(5) 0.021(5) 0.019(4) 0.006(4) 0.016(4)
C3 0.018(2) 0.016(2) 0.016(2) 0.0047(18) 0.0111(18) -0.0013(17)
C4 0.015(5) 0.024(5) 0.029(5) 0.015(4) 0.012(4) 0.013(4)
C5 0.022(5) 0.028(5) 0.022(5) 0.015(4) 0.011(4) 0.013(4)
C6 0.022(5) 0.019(5) 0.022(5) 0.010(4) 0.007(4) 0.013(4)
C7 0.022(5) 0.023(5) 0.019(5) 0.012(4) 0.011(4) 0.012(4)
C8 0.025(5) 0.018(5) 0.022(5) 0.009(4) 0.000(4) 0.013(4)
C9 0.019(5) 0.019(4) 0.025(5) 0.007(4) 0.008(4) 0.011(4)
C10 0.018(5) 0.025(5) 0.019(5) 0.006(4) 0.002(4) 0.010(4)
C11 0.018(5) 0.022(5) 0.017(5) 0.006(4) 0.003(4) 0.011(4)
C12 0.025(5) 0.020(5) 0.021(5) 0.012(4) 0.009(4) 0.012(4)
C13 0.018(5) 0.024(5) 0.019(5) 0.007(4) 0.002(4) 0.011(4)
C14 0.018(5) 0.022(5) 0.014(4) 0.010(4) 0.003(4) 0.010(4)
C15 0.020(5) 0.026(5) 0.011(4) 0.005(4) -0.002(4) 0.010(4)
C16 0.020(5) 0.022(5) 0.022(5) 0.013(4) 0.004(4) 0.011(4)
C17 0.019(5) 0.022(5) 0.014(4) 0.007(4) 0.002(4) 0.005(4)
C18 0.028(5) 0.018(4) 0.013(4) 0.009(4) 0.008(4) 0.013(4)
C19 0.014(4) 0.018(4) 0.015(4) 0.008(4) 0.000(3) 0.007(4)
C20 0.021(5) 0.018(5) 0.023(5) 0.012(4) 0.004(4) 0.006(4)
C21 0.027(5) 0.021(5) 0.025(5) 0.011(4) 0.010(4) 0.018(4)
C22 0.027(5) 0.025(5) 0.015(5) 0.000(4) -0.006(4) 0.013(4)
C23 0.020(5) 0.025(5) 0.017(5) 0.014(4) -0.004(4) 0.005(4)
C24 0.017(5) 0.032(5) 0.014(5) 0.010(4) -0.007(4) 0.004(4)
C25 0.019(5) 0.034(5) 0.021(5) 0.014(4) -0.008(4) 0.007(4)
C26 0.015(5) 0.030(5) 0.021(5) 0.013(4) -0.006(4) 0.000(4)
C27 0.048(7) 0.042(7) 0.027(6) -0.001(5) 0.003(5) 0.028(6)
C28 0.042(7) 0.048(7) 0.018(5) 0.018(5) 0.008(5) 0.009(5)
C29 0.044(7) 0.040(6) 0.031(6) 0.016(5) -0.002(5) 0.026(5)
C30 0.020(6) 0.072(9) 0.037(7) 0.022(6) 0.006(5) 0.019(6)
C31 0.047(7) 0.026(6) 0.032(6) 0.012(5) -0.006(5) -0.001(5)
C32 0.027(5) 0.017(4) 0.017(5) 0.002(4) 0.007(4) 0.018(4)
C33 0.028(5) 0.023(5) 0.023(5) 0.011(4) 0.012(4) 0.019(4)
C34 0.021(5) 0.029(5) 0.032(6) 0.010(4) 0.008(4) 0.017(4)
C35 0.022(5) 0.013(4) 0.019(5) 0.004(4) 0.003(4) 0.011(4)
C36 0.031(5) 0.021(5) 0.021(5) 0.010(4) 0.011(4) 0.019(4)
C37 0.047(7) 0.035(6) 0.022(5) 0.009(5) 0.005(5) 0.028(5)
C38 0.057(8) 0.037(6) 0.045(7) 0.022(5) 0.040(6) 0.023(6)
C39 0.030(6) 0.030(6) 0.050(7) 0.007(5) 0.015(5) 0.015(5)
C40 0.042(7) 0.033(6) 0.028(6) 0.013(5) 0.003(5) 0.024(5)
C41 0.024(5) 0.023(5) 0.038(6) 0.013(4) 0.012(5) 0.012(4)
C42 0.028(5) 0.025(5) 0.021(5) 0.019(4) 0.014(4) 0.012(4)
C43 0.023(5) 0.023(5) 0.035(6) 0.020(4) 0.016(4) 0.010(4)
C44 0.024(5) 0.025(5) 0.028(5) 0.022(4) 0.014(4) 0.015(4)
C45 0.020(5) 0.032(5) 0.022(5) 0.020(4) 0.011(4) 0.016(4)
C46 0.027(5) 0.023(5) 0.016(5) 0.017(4) 0.013(4) 0.014(4)
C47 0.010(5) 0.041(6) 0.036(6) 0.025(5) 0.011(4) 0.008(4)
C48 0.031(6) 0.015(5) 0.041(6) 0.010(4) 0.011(5) 0.009(4)
C49 0.032(6) 0.046(6) 0.047(7) 0.038(6) 0.025(5) 0.029(5)
C50 0.030(6) 0.046(6) 0.032(6) 0.023(5) 0.011(5) 0.020(5)
C51 0.033(6) 0.036(6) 0.019(5) 0.010(4) 0.009(4) 0.021(5)
C52 0.066(10) 0.076(11) 0.066(10) 0.041(9) 0.015(8) 0.019(8)
C53 0.087(14) 0.120(17) 0.109(17) 0.084(15) 0.008(12) 0.015(12)
C54 0.17(2) 0.075(13) 0.084(15) 0.011(11) 0.069(16) 0.008(14)
C55 0.129(17) 0.085(12) 0.039(9) 0.032(9) 0.002(10) 0.020(12)
C56 0.13(2) 0.119(18) 0.099(16) 0.066(14) 0.041(15) 0.065(16)
C57 0.107(18) 0.068(13) 0.20(3) 0.059(16) -0.007(17) 0.018(12)
C58 0.073(12) 0.121(17) 0.089(14) 0.058(13) 0.027(10) 0.045(12)
C59 0.067(11) 0.054(9) 0.113(15) 0.036(10) 0.025(10) 0.029(8)
C60 0.068(10) 0.075(10) 0.062(10) 0.024(8) 0.040(8) 0.034(8)
C61 0.081(12) 0.071(11) 0.079(12) -0.012(9) 0.041(10) 0.017(9)
C62 0.038(7) 0.047(7) 0.035(7) 0.018(6) -0.001(5) 0.013(6)
C63 0.045(7) 0.039(7) 0.052(8) 0.007(6) 0.027(6) 0.020(6)
B1 0.024(6) 0.035(6) 0.025(6) 0.016(5) 0.007(5) 0.014(5)
C64 0.029(6) 0.035(6) 0.018(5) 0.014(4) 0.009(4) 0.013(5)
C65 0.027(6) 0.052(7) 0.032(6) 0.025(5) 0.010(5) 0.016(5)
C66 0.028(6) 0.076(9) 0.024(6) 0.032(6) 0.016(5) 0.023(6)
C67 0.025(6) 0.064(8) 0.020(5) 0.013(5) 0.002(4) 0.019(6)
C68 0.029(6) 0.046(7) 0.041(7) 0.011(6) 0.007(5) 0.014(5)
C69 0.031(6) 0.038(6) 0.031(6) 0.014(5) 0.005(5) 0.014(5)
C70 0.030(6) 0.026(5) 0.030(6) 0.018(4) 0.009(4) 0.011(4)
C71 0.044(7) 0.022(5) 0.032(6) 0.017(4) 0.018(5) 0.008(5)
C72 0.055(8) 0.032(6) 0.043(7) 0.015(5) 0.031(6) 0.021(6)
C73 0.043(7) 0.045(7) 0.064(9) 0.030(6) 0.033(7) 0.024(6)
C74 0.047(8) 0.060(8) 0.051(8) 0.038(7) 0.017(6) 0.031(6)
C75 0.041(7) 0.051(7) 0.039(7) 0.024(6) 0.013(5) 0.026(6)
C76 0.035(6) 0.038(6) 0.022(5) 0.020(5) 0.011(4) 0.017(5)
C77 0.035(6) 0.043(6) 0.030(6) 0.020(5) 0.010(5) 0.017(5)
C78 0.043(7) 0.040(7) 0.048(8) 0.016(6) 0.013(6) 0.002(6)
C79 0.059(9) 0.029(6) 0.048(8) 0.017(5) 0.014(6) 0.009(6)
C80 0.051(8) 0.044(7) 0.035(6) 0.026(5) 0.018(6) 0.019(6)
C81 0.027(6) 0.036(6) 0.031(6) 0.023(5) 0.013(5) 0.008(5)
C82 0.014(5) 0.030(5) 0.025(5) 0.014(4) 0.003(4) 0.007(4)
C83 0.038(6) 0.027(5) 0.028(6) 0.015(4) 0.006(5) 0.013(5)
C84 0.040(6) 0.024(5) 0.026(6) 0.011(4) 0.003(5) 0.008(5)
C85 0.032(6) 0.034(6) 0.021(5) 0.013(4) 0.001(4) 0.009(5)
C86 0.039(6) 0.034(6) 0.025(6) 0.008(5) 0.011(5) 0.015(5)
C87 0.034(6) 0.027(5) 0.015(5) 0.006(4) -0.006(4) 0.011(4)
O16 0.117(11) 0.111(11) 0.152(14) 0.091(10) 0.075(10) 0.063(9)
C88 0.121(17) 0.062(11) 0.17(2) 0.063(13) 0.108(17) 0.053(11)
C89 0.119(17) 0.083(13) 0.16(2) 0.071(14) 0.103(17) 0.058(12)
C90 0.117(19) 0.17(2) 0.16(2) 0.13(2) 0.058(17) 0.088(18)
C91 0.080(13) 0.114(16) 0.098(14) 0.057(12) 0.046(11) 0.057(12)
O17 0.048(5) 0.035(4) 0.090(7) 0.040(5) 0.042(5) 0.023(4)
C92 0.029(6) 0.039(6) 0.057(8) 0.023(6) 0.014(6) 0.015(5)
O18 0.046(5) 0.051(5) 0.061(6) 0.028(5) 0.010(4) 0.017(4)
C93 0.042(8) 0.049(8) 0.070(10) 0.024(7) 0.019(7) 0.025(6)
O19 0.063(9) 0.073(9) 0.053(8) 0.042(7) 0.015(7) 0.018(7)
C94 0.13(2) 0.13(2) 0.14(2) 0.046(12) 0.042(11) 0.046(12)
C95 0.060(11) 0.068(11) 0.062(11) 0.024(9) 0.005(8) 0.016(9)
C96 0.16(2) 0.16(2) 0.16(2) 0.053(12) 0.043(12) 0.049(12)
C97 0.045(9) 0.040(9) 0.029(9) 0.008(7) 0.010(7) 0.021(7)

loop_
_atom_type_symbol
_atom_type_description
_atom_type_scat_dispersion_real
_atom_type_scat_dispersion_imag
_atom_type_scat_source
C C 0.0033 0.0016 'International Tables Vol C Tables 4.2.6.8 and 6.1.1.4'
H H 0.0000 0.0000 'International Tables Vol C Tables 4.2.6.8 and 6.1.1.4'
B B 0.0013 0.0007 'International Tables Vol C Tables 4.2.6.8 and 6.1.1.4'
N N 0.0061 0.0033 'International Tables Vol C Tables 4.2.6.8 and 6.1.1.4'
O O 0.0106 0.0060 'International Tables Vol C Tables 4.2.6.8 and 6.1.1.4'
K K 0.2009 0.2494 'International Tables Vol C Tables 4.2.6.8 and 6.1.1.4'
Ir Ir -1.4442 7.9887 'International Tables Vol C Tables 4.2.6.8 and 6.1.1.4'

loop_
_geom_angle_atom_site_label_1
_geom_angle_atom_site_label_2
_geom_angle_atom_site_label_3
_geom_angle
_geom_angle_site_symmetry_1
_geom_angle_site_symmetry_3
_geom_angle_publ_flag
O5 Ir1 C24 167.5(3) . . ?
O5 Ir1 O1 76.8(2) . . ?
C24 Ir1 O1 110.4(3) . . ?
O5 Ir1 N3 86.7(3) . . ?
C24 Ir1 N3 104.5(3) . . ?
O1 Ir1 N3 79.0(2) . . ?
O5 Ir1 C26 101.8(3) . . ?
C24 Ir1 C26 66.0(4) . . ?
O1 Ir1 C26 117.5(3) . . ?
N3 Ir1 C26 162.6(3) . . ?
O5 Ir1 C23 134.4(3) . . ?
C24 Ir1 C23 39.9(4) . . ?
O1 Ir1 C23 148.7(3) . . ?
N3 Ir1 C23 97.2(3) . . ?
C26 Ir1 C23 66.0(3) . . ?
O5 Ir1 C25 131.3(3) . . ?
C24 Ir1 C25 39.6(4) . . ?
O1 Ir1 C25 96.8(3) . . ?
N3 Ir1 C25 140.2(3) . . ?
C26 Ir1 C25 38.6(4) . . ?
C23 Ir1 C25 66.2(4) . . ?
O5 Ir1 C22 103.0(3) . . ?
C24 Ir1 C22 66.2(4) . . ?
O1 Ir1 C22 157.1(3) . . ?
N3 Ir1 C22 123.9(3) . . ?
C26 Ir1 C22 39.6(4) . . ?
C23 Ir1 C22 39.0(3) . . ?
C25 Ir1 C22 65.7(4) . . ?
O7 Ir2 C42 111.1(3) . . ?
O7 Ir2 O9 77.1(2) . 2 ?
C42 Ir2 O9 166.5(3) . 2 ?
O7 Ir2 N1 77.4(2) . . ?
C42 Ir2 N1 103.9(3) . . ?
O9 Ir2 N1 88.1(3) 2 . ?
O7 Ir2 C45 154.8(3) . . ?
C42 Ir2 C45 66.2(4) . . ?
O9 Ir2 C45 101.7(3) 2 . ?
N1 Ir2 C45 127.7(3) . . ?
O7 Ir2 C44 115.3(3) . . ?
C42 Ir2 C44 66.2(3) . . ?
O9 Ir2 C44 100.8(3) 2 . ?
N1 Ir2 C44 165.6(3) . . ?
C45 Ir2 C44 39.7(3) . . ?
O7 Ir2 C46 149.8(3) . . ?
C42 Ir2 C46 39.7(4) . . ?
O9 Ir2 C46 133.0(3) 2 . ?
N1 Ir2 C46 99.8(3) . . ?
C45 Ir2 C46 38.8(3) . . ?
C44 Ir2 C46 65.9(3) . . ?
O7 Ir2 C43 95.7(3) . . ?
C42 Ir2 C43 39.7(3) . . ?
O9 Ir2 C43 131.2(3) 2 . ?
N1 Ir2 C43 138.1(3) . . ?
C45 Ir2 C43 65.8(4) . . ?
C44 Ir2 C43 38.8(4) . . ?
C46 Ir2 C43 66.0(3) . . ?
O3 Ir3 O11 78.1(2) 2 2 ?
O3 Ir3 C36 166.6(3) 2 . ?
O11 Ir3 C36 113.7(3) 2 . ?
O3 Ir3 N2 87.0(3) 2 . ?
O11 Ir3 N2 77.7(3) 2 . ?
C36 Ir3 N2 101.5(3) . . ?
O3 Ir3 C34 103.5(3) 2 . ?
O11 Ir3 C34 113.1(3) 2 . ?
C36 Ir3 C34 66.5(4) . . ?
N2 Ir3 C34 166.1(3) . . ?
O3 Ir3 C32 128.8(3) 2 . ?
O11 Ir3 C32 153.0(3) 2 . ?
C36 Ir3 C32 39.8(3) . . ?
N2 Ir3 C32 100.4(3) . . ?
C34 Ir3 C32 65.9(4) . . ?
O3 Ir3 C35 136.9(3) 2 . ?
O11 Ir3 C35 96.2(3) 2 . ?
C36 Ir3 C35 39.2(3) . . ?
N2 Ir3 C35 134.1(3) . . ?
C34 Ir3 C35 39.3(4) . . ?
C32 Ir3 C35 65.5(3) . . ?
O3 Ir3 C33 100.5(3) 2 . ?
O11 Ir3 C33 151.6(3) 2 . ?
C36 Ir3 C33 66.1(3) . . ?
N2 Ir3 C33 130.7(3) . . ?
C34 Ir3 C33 39.1(4) . . ?
C32 Ir3 C33 38.9(4) . . ?
C35 Ir3 C33 65.2(3) . . ?
O6 K1 O13 95.6(3) . . ?
O6 K1 O10 94.2(2) . . ?
O13 K1 O10 78.7(3) . . ?
O6 K1 O4 95.4(2) . 2 ?
O13 K1 O4 168.0(3) . 2 ?
O10 K1 O4 95.7(2) . 2 ?
O6 K1 O14 172.1(4) . . ?
O13 K1 O14 89.4(4) . . ?
O10 K1 O14 80.8(4) . . ?
O4 K1 O14 79.2(4) 2 . ?
O6 K1 O15 82.8(2) . . ?
O13 K1 O15 89.9(3) . . ?
O10 K1 O15 167.9(3) . . ?
O4 K1 O15 96.2(2) 2 . ?
O14 K1 O15 103.3(4) . . ?
O6 K1 C56 165.2(4) . . ?
O13 K1 C56 69.8(5) . . ?
O10 K1 C56 85.5(4) . . ?
O4 K1 C56 99.4(4) 2 . ?
O14 K1 C56 21.4(5) . . ?
O15 K1 C56 94.4(4) . . ?
C6 O1 Ir1 122.6(6) . . ?
C7 O3 Ir3 130.7(6) . 2 ?
C7 O4 K1 146.9(6) . 2 ?
C13 O5 Ir1 132.4(6) . . ?
C13 O6 K1 149.4(6) . . ?
C14 O7 Ir2 121.8(5) . . ?
C20 O9 Ir2 134.5(6) . 2 ?
C20 O10 K1 148.4(6) . . ?
C21 O11 Ir3 123.1(6) . 2 ?
C52 O13 C55 103.0(12) . . ?
C52 O13 K1 133.4(10) . . ?
C55 O13 K1 120.0(10) . . ?
C59 O14 C56 103.9(15) . . ?
C59 O14 K1 115.5(10) . . ?
C56 O14 K1 113.6(14) . . ?
C60 O15 C63 107.5(10) . . ?
C60 O15 K1 135.1(8) . . ?
C63 O15 K1 114.8(6) . . ?
C1 N1 C5 119.5(8) . . ?
C1 N1 Ir2 115.5(6) . . ?
C5 N1 Ir2 124.4(6) . . ?
C12 N2 C8 118.0(8) . . ?
C12 N2 Ir3 117.1(6) . . ?
C8 N2 Ir3 124.2(6) . . ?
C15 N3 C19 118.6(7) . . ?
C15 N3 Ir1 124.5(6) . . ?
C19 N3 Ir1 116.5(6) . . ?
N1 C1 C2 121.8(9) . . ?
N1 C1 H1 119.1 . . ?
C2 C1 H1 119.1 . . ?
C1 C2 C3 121.7(9) . . ?
C1 C2 C6 117.6(8) . . ?
C3 C2 C6 120.4(8) . . ?
C2 C3 C4 114.1(8) . . ?
C2 C3 H3 122.9 . . ?
C4 C3 H3 122.9 . . ?
C5 C4 C3 120.8(8) . . ?
C5 C4 C7 119.9(8) . . ?
C3 C4 C7 119.2(8) . . ?
N1 C5 C4 121.8(9) . . ?
N1 C5 H5 119.1 . . ?
C4 C5 H5 119.1 . . ?
O2 C6 O1 126.6(9) . . ?
O2 C6 C2 120.3(8) . . ?
O1 C6 C2 113.0(8) . . ?
O4 C7 O3 127.4(8) . . ?
O4 C7 C4 120.8(8) . . ?
O3 C7 C4 111.7(8) . . ?
N2 C8 C9 121.9(9) . . ?
N2 C8 H8 119.1 . . ?
C9 C8 H8 119.1 . . ?
C8 C9 C10 119.4(9) . . ?
C8 C9 C13 119.4(8) . . ?
C10 C9 C13 121.1(8) . . ?
C9 C10 C11 119.3(9) . . ?
C9 C10 H10 120.4 . . ?
C11 C10 H10 120.4 . . ?
C12 C11 C10 117.9(8) . . ?
C12 C11 C14 117.5(8) . . ?
C10 C11 C14 124.2(8) . . ?
N2 C12 C11 123.3(8) . . ?
N2 C12 H12 118.3 . . ?
C11 C12 H12 118.3 . . ?
O6 C13 O5 127.8(8) . . ?
O6 C13 C9 119.7(8) . . ?
O5 C13 C9 112.5(8) . . ?
O8 C14 O7 126.0(8) . . ?
O8 C14 C11 120.4(8) . . ?
O7 C14 C11 113.5(7) . . ?
N3 C15 C16 122.1(8) . . ?
N3 C15 H15 119.0 . . ?
C16 C15 H15 119.0 . . ?
C15 C16 C17 118.8(8) . . ?
C15 C16 C20 118.0(8) . . ?
C17 C16 C20 123.1(8) . . ?
C16 C17 C18 119.1(8) . . ?
C16 C17 H17 120.5 . . ?
C18 C17 H17 120.5 . . ?
C19 C18 C17 119.3(8) . . ?
C19 C18 C21 114.9(8) . . ?
C17 C18 C21 124.8(8) . . ?
N3 C19 C18 122.0(8) . . ?
N3 C19 H19 119.0 . . ?
C18 C19 H19 119.0 . . ?
O10 C20 O9 126.2(9) . . ?
O10 C20 C16 121.4(8) . . ?
O9 C20 C16 112.4(8) . . ?
O12 C21 O11 127.1(8) . . ?
O12 C21 C18 120.4(9) . . ?
O11 C21 C18 112.5(8) . . ?
C23 C22 C26 107.4(8) . . ?
C23 C22 C27 126.7(10) . . ?
C26 C22 C27 125.8(10) . . ?
C23 C22 Ir1 69.8(5) . . ?
C26 C22 Ir1 69.5(5) . . ?
C27 C22 Ir1 127.7(7) . . ?
C22 C23 C24 107.8(8) . . ?
C22 C23 C28 126.1(9) . . ?
C24 C23 C28 126.1(9) . . ?
C22 C23 Ir1 71.2(5) . . ?
C24 C23 Ir1 68.8(5) . . ?
C28 C23 Ir1 126.9(7) . . ?
C25 C24 C23 108.2(8) . . ?
C25 C24 C29 126.0(9) . . ?
C23 C24 C29 125.6(9) . . ?
C25 C24 Ir1 72.0(5) . . ?
C23 C24 Ir1 71.3(5) . . ?
C29 C24 Ir1 126.5(7) . . ?
C26 C25 C24 107.7(9) . . ?
C26 C25 C30 126.7(9) . . ?
C24 C25 C30 125.6(10) . . ?
C26 C25 Ir1 70.1(5) . . ?
C24 C25 Ir1 68.3(5) . . ?
C30 C25 Ir1 125.4(7) . . ?
C25 C26 C22 108.8(8) . . ?
C25 C26 C31 126.7(10) . . ?
C22 C26 C31 124.2(10) . . ?
C25 C26 Ir1 71.3(5) . . ?
C22 C26 Ir1 70.9(5) . . ?
C31 C26 Ir1 127.6(7) . . ?
C22 C27 H27A 109.5 . . ?
C22 C27 H27B 109.5 . . ?
H27A C27 H27B 109.5 . . ?
C22 C27 H27C 109.5 . . ?
H27A C27 H27C 109.5 . . ?
H27B C27 H27C 109.5 . . ?
C23 C28 H28A 109.5 . . ?
C23 C28 H28B 109.5 . . ?
H28A C28 H28B 109.5 . . ?
C23 C28 H28C 109.5 . . ?
H28A C28 H28C 109.5 . . ?
H28B C28 H28C 109.5 . . ?
C24 C29 H29A 109.5 . . ?
C24 C29 H29B 109.5 . . ?
H29A C29 H29B 109.5 . . ?
C24 C29 H29C 109.5 . . ?
H29A C29 H29C 109.5 . . ?
H29B C29 H29C 109.5 . . ?
C25 C30 H30A 109.5 . . ?
C25 C30 H30B 109.5 . . ?
H30A C30 H30B 109.5 . . ?
C25 C30 H30C 109.5 . . ?
H30A C30 H30C 109.5 . . ?
H30B C30 H30C 109.5 . . ?
C26 C31 H31A 109.5 . . ?
C26 C31 H31B 109.5 . . ?
H31A C31 H31B 109.5 . . ?
C26 C31 H31C 109.5 . . ?
H31A C31 H31C 109.5 . . ?
H31B C31 H31C 109.5 . . ?
C33 C32 C36 107.7(8) . . ?
C33 C32 C37 127.8(9) . . ?
C36 C32 C37 124.6(9) . . ?
C33 C32 Ir3 70.7(5) . . ?
C36 C32 Ir3 69.0(5) . . ?
C37 C32 Ir3 125.7(6) . . ?
C32 C33 C34 108.9(8) . . ?
C32 C33 C38 125.1(9) . . ?
C34 C33 C38 126.0(10) . . ?
C32 C33 Ir3 70.4(5) . . ?
C34 C33 Ir3 70.2(5) . . ?
C38 C33 Ir3 125.9(6) . . ?
C33 C34 C35 107.1(8) . . ?
C33 C34 C39 125.2(10) . . ?
C35 C34 C39 127.4(10) . . ?
C33 C34 Ir3 70.8(5) . . ?
C35 C34 Ir3 70.6(5) . . ?
C39 C34 Ir3 128.4(7) . . ?
C36 C35 C34 108.7(8) . . ?
C36 C35 C40 126.9(9) . . ?
C34 C35 C40 124.1(9) . . ?
C36 C35 Ir3 69.2(5) . . ?
C34 C35 Ir3 70.1(5) . . ?
C40 C35 Ir3 121.9(6) . . ?
C35 C36 C32 107.5(8) . . ?
C35 C36 C41 127.0(8) . . ?
C32 C36 C41 125.1(9) . . ?
C35 C36 Ir3 71.6(5) . . ?
C32 C36 Ir3 71.2(5) . . ?
C41 C36 Ir3 127.9(6) . . ?
C32 C37 H37A 109.5 . . ?
C32 C37 H37B 109.5 . . ?
H37A C37 H37B 109.5 . . ?
C32 C37 H37C 109.5 . . ?
H37A C37 H37C 109.5 . . ?
H37B C37 H37C 109.5 . . ?
C33 C38 H38A 109.5 . . ?
C33 C38 H38B 109.5 . . ?
H38A C38 H38B 109.5 . . ?
C33 C38 H38C 109.5 . . ?
H38A C38 H38C 109.5 . . ?
H38B C38 H38C 109.5 . . ?
C34 C39 H39A 109.5 . . ?
C34 C39 H39B 109.5 . . ?
H39A C39 H39B 109.5 . . ?
C34 C39 H39C 109.5 . . ?
H39A C39 H39C 109.5 . . ?
H39B C39 H39C 109.5 . . ?
C35 C40 H40A 109.5 . . ?
C35 C40 H40B 109.5 . . ?
H40A C40 H40B 109.5 . . ?
C35 C40 H40C 109.5 . . ?
H40A C40 H40C 109.5 . . ?
H40B C40 H40C 109.5 . . ?
C36 C41 H41A 109.5 . . ?
C36 C41 H41B 109.5 . . ?
H41A C41 H41B 109.5 . . ?
C36 C41 H41C 109.5 . . ?
H41A C41 H41C 109.5 . . ?
H41B C41 H41C 109.5 . . ?
C46 C42 C43 107.9(8) . . ?
C46 C42 C47 126.7(9) . . ?
C43 C42 C47 125.0(9) . . ?
C46 C42 Ir2 71.5(5) . . ?
C43 C42 Ir2 71.8(5) . . ?
C47 C42 Ir2 127.9(6) . . ?
C44 C43 C42 107.7(8) . . ?
C44 C43 C48 127.9(9) . . ?
C42 C43 C48 124.3(9) . . ?
C44 C43 Ir2 70.0(5) . . ?
C42 C43 Ir2 68.5(5) . . ?
C48 C43 Ir2 123.7(7) . . ?
C43 C44 C45 108.2(8) . . ?
C43 C44 C49 126.8(9) . . ?
C45 C44 C49 124.9(9) . . ?
C43 C44 Ir2 71.2(5) . . ?
C45 C44 Ir2 70.1(5) . . ?
C49 C44 Ir2 125.4(6) . . ?
C46 C45 C44 108.2(8) . . ?
C46 C45 C50 127.3(9) . . ?
C44 C45 C50 124.4(8) . . ?
C46 C45 Ir2 70.9(5) . . ?
C44 C45 Ir2 70.2(5) . . ?
C50 C45 Ir2 126.9(7) . . ?
C45 C46 C42 107.8(8) . . ?
C45 C46 C51 125.6(9) . . ?
C42 C46 C51 126.6(9) . . ?
C45 C46 Ir2 70.2(5) . . ?
C42 C46 Ir2 68.8(5) . . ?
C51 C46 Ir2 127.3(6) . . ?
C42 C47 H47A 109.5 . . ?
C42 C47 H47B 109.5 . . ?
H47A C47 H47B 109.5 . . ?
C42 C47 H47C 109.5 . . ?
H47A C47 H47C 109.5 . . ?
H47B C47 H47C 109.5 . . ?
C43 C48 H48A 109.5 . . ?
C43 C48 H48B 109.5 . . ?
H48A C48 H48B 109.5 . . ?
C43 C48 H48C 109.5 . . ?
H48A C48 H48C 109.5 . . ?
H48B C48 H48C 109.5 . . ?
C44 C49 H49A 109.5 . . ?
C44 C49 H49B 109.5 . . ?
H49A C49 H49B 109.5 . . ?
C44 C49 H49C 109.5 . . ?
H49A C49 H49C 109.5 . . ?
H49B C49 H49C 109.5 . . ?
C45 C50 H50A 109.5 . . ?
C45 C50 H50B 109.5 . . ?
H50A C50 H50B 109.5 . . ?
C45 C50 H50C 109.5 . . ?
H50A C50 H50C 109.5 . . ?
H50B C50 H50C 109.5 . . ?
C46 C51 H51A 109.5 . . ?
C46 C51 H51B 109.5 . . ?
H51A C51 H51B 109.5 . . ?
C46 C51 H51C 109.5 . . ?
H51A C51 H51C 109.5 . . ?
H51B C51 H51C 109.5 . . ?
O13 C52 C53 107.8(15) . . ?
O13 C52 H52A 110.2 . . ?
C53 C52 H52A 110.2 . . ?
O13 C52 H52B 110.2 . . ?
C53 C52 H52B 110.2 . . ?
H52A C52 H52B 108.5 . . ?
C52 C53 C54 106.1(14) . . ?
C52 C53 H53A 110.5 . . ?
C54 C53 H53A 110.5 . . ?
C52 C53 H53B 110.5 . . ?
C54 C53 H53B 110.5 . . ?
H53A C53 H53B 108.7 . . ?
C55 C54 C53 98.2(15) . . ?
C55 C54 H54A 112.1 . . ?
C53 C54 H54A 112.1 . . ?
C55 C54 H54B 112.1 . . ?
C53 C54 H54B 112.1 . . ?
H54A C54 H54B 109.8 . . ?
O13 C55 C54 107.4(15) . . ?
O13 C55 H55A 110.2 . . ?
C54 C55 H55A 110.2 . . ?
O13 C55 H55B 110.2 . . ?
C54 C55 H55B 110.2 . . ?
H55A C55 H55B 108.5 . . ?
O14 C56 C57 104.7(18) . . ?
O14 C56 K1 45.0(10) . . ?
C57 C56 K1 96.9(15) . . ?
O14 C56 H56A 110.8 . . ?
C57 C56 H56A 110.8 . . ?
K1 C56 H56A 148.5 . . ?
O14 C56 H56B 110.8 . . ?
C57 C56 H56B 110.8 . . ?
K1 C56 H56B 72.9 . . ?
H56A C56 H56B 108.9 . . ?
C56 C57 C58 101(2) . . ?
C56 C57 H57A 111.5 . . ?
C58 C57 H57A 111.5 . . ?
C56 C57 H57B 111.5 . . ?
C58 C57 H57B 111.5 . . ?
H57A C57 H57B 109.3 . . ?
C59 C58 C57 103.3(17) . . ?
C59 C58 H58A 111.1 . . ?
C57 C58 H58A 111.1 . . ?
C59 C58 H58B 111.1 . . ?
C57 C58 H58B 111.1 . . ?
H58A C58 H58B 109.1 . . ?
O14 C59 C58 104.9(16) . . ?
O14 C59 H59A 110.8 . . ?
C58 C59 H59A 110.8 . . ?
O14 C59 H59B 110.8 . . ?
C58 C59 H59B 110.8 . . ?
H59A C59 H59B 108.8 . . ?
O15 C60 C61 108.1(11) . . ?
O15 C60 H60A 110.1 . . ?
C61 C60 H60A 110.1 . . ?
O15 C60 H60B 110.1 . . ?
C61 C60 H60B 110.1 . . ?
H60A C60 H60B 108.4 . . ?
C60 C61 C62 104.6(12) . . ?
C60 C61 H61A 110.8 . . ?
C62 C61 H61A 110.8 . . ?
C60 C61 H61B 110.8 . . ?
C62 C61 H61B 110.8 . . ?
H61A C61 H61B 108.9 . . ?
C63 C62 C61 102.2(11) . . ?
C63 C62 H62A 111.3 . . ?
C61 C62 H62A 111.3 . . ?
C63 C62 H62B 111.3 . . ?
C61 C62 H62B 111.3 . . ?
H62A C62 H62B 109.2 . . ?
O15 C63 C62 107.1(9) . . ?
O15 C63 H63A 110.3 . . ?
C62 C63 H63A 110.3 . . ?
O15 C63 H63B 110.3 . . ?
C62 C63 H63B 110.3 . . ?
H63A C63 H63B 108.5 . . ?
C76 B1 C64 111.9(8) . . ?
C76 B1 C82 110.3(8) . . ?
C64 B1 C82 107.8(8) . . ?
C76 B1 C70 109.5(8) . . ?
C64 B1 C70 107.0(8) . . ?
C82 B1 C70 110.3(8) . . ?
C65 C64 C69 113.5(9) . . ?
C65 C64 B1 124.2(9) . . ?
C69 C64 B1 122.1(9) . . ?
C66 C65 C64 122.2(11) . . ?
C66 C65 H65 118.9 . . ?
C64 C65 H65 118.9 . . ?
C67 C66 C65 120.6(10) . . ?
C67 C66 H66 119.7 . . ?
C65 C66 H66 119.7 . . ?
C66 C67 C68 119.9(10) . . ?
C66 C67 H67 120.0 . . ?
C68 C67 H67 120.0 . . ?
C69 C68 C67 118.4(11) . . ?
C69 C68 H68 120.8 . . ?
C67 C68 H68 120.8 . . ?
C68 C69 C64 125.4(10) . . ?
C68 C69 H69 117.3 . . ?
C64 C69 H69 117.3 . . ?
C71 C70 C75 114.3(10) . . ?
C71 C70 B1 123.9(9) . . ?
C75 C70 B1 121.7(9) . . ?
C72 C71 C70 123.7(11) . . ?
C72 C71 H71 118.2 . . ?
C70 C71 H71 118.2 . . ?
C73 C72 C71 119.5(11) . . ?
C73 C72 H72 120.3 . . ?
C71 C72 H72 120.3 . . ?
C74 C73 C72 119.4(11) . . ?
C74 C73 H73 120.3 . . ?
C72 C73 H73 120.3 . . ?
C73 C74 C75 120.3(12) . . ?
C73 C74 H74 119.9 . . ?
C75 C74 H74 119.9 . . ?
C74 C75 C70 122.9(11) . . ?
C74 C75 H75 118.5 . . ?
C70 C75 H75 118.5 . . ?
C77 C76 C81 113.6(10) . . ?
C77 C76 B1 124.1(9) . . ?
C81 C76 B1 122.2(9) . . ?
C76 C77 C78 123.3(11) . . ?
C76 C77 H77 118.3 . . ?
C78 C77 H77 118.3 . . ?
C79 C78 C77 120.5(12) . . ?
C79 C78 H78 119.7 . . ?
C77 C78 H78 119.7 . . ?
C80 C79 C78 119.0(11) . . ?
C80 C79 H79 120.5 . . ?
C78 C79 H79 120.5 . . ?
C79 C80 C81 119.8(11) . . ?
C79 C80 H80 120.1 . . ?
C81 C80 H80 120.1 . . ?
C80 C81 C76 123.8(10) . . ?
C80 C81 H81 118.1 . . ?
C76 C81 H81 118.1 . . ?
C87 C82 C83 114.4(9) . . ?
C87 C82 B1 122.9(9) . . ?
C83 C82 B1 122.6(9) . . ?
C84 C83 C82 122.7(10) . . ?
C84 C83 H83 118.7 . . ?
C82 C83 H83 118.7 . . ?
C83 C84 C85 120.4(9) . . ?
C83 C84 H84 119.8 . . ?
C85 C84 H84 119.8 . . ?
C86 C85 C84 118.3(10) . . ?
C86 C85 H85 120.9 . . ?
C84 C85 H85 120.9 . . ?
C87 C86 C85 121.2(10) . . ?
C87 C86 H86 119.4 . . ?
C85 C86 H86 119.4 . . ?
C86 C87 C82 123.0(9) . . ?
C86 C87 H87 118.5 . . ?
C82 C87 H87 118.5 . . ?
C91 O16 C88 109.3(13) . . ?
O16 C88 C89 106.7(14) . . ?
O16 C88 H88A 110.4 . . ?
C89 C88 H88A 110.4 . . ?
O16 C88 H88B 110.4 . . ?
C89 C88 H88B 110.4 . . ?
H88A C88 H88B 108.6 . . ?
C90 C89 C88 103.5(15) . . ?
C90 C89 H89A 111.1 . . ?
C88 C89 H89A 111.1 . . ?
C90 C89 H89B 111.1 . . ?
C88 C89 H89B 111.1 . . ?
H89A C89 H89B 109.0 . . ?
C91 C90 C89 107.2(16) . . ?
C91 C90 H90A 110.3 . . ?
C89 C90 H90A 110.3 . . ?
C91 C90 H90B 110.3 . . ?
C89 C90 H90B 110.3 . . ?
H90A C90 H90B 108.5 . . ?
O16 C91 C90 107.2(16) . . ?
O16 C91 H91A 110.3 . . ?
C90 C91 H91A 110.3 . . ?
O16 C91 H91B 110.3 . . ?
C90 C91 H91B 110.3 . . ?
H91A C91 H91B 108.5 . . ?
C92 O17 H17A 109.5 . . ?
O17 C92 H92A 109.5 . . ?
O17 C92 H92B 109.5 . . ?
H92A C92 H92B 109.5 . . ?
O17 C92 H92C 109.5 . . ?
H92A C92 H92C 109.5 . . ?
H92B C92 H92C 109.5 . . ?
C93 O18 H18 109.5 . . ?
O18 C93 H93A 109.5 . . ?
O18 C93 H93B 109.5 . . ?
H93A C93 H93B 109.5 . . ?
O18 C93 H93C 109.5 . . ?
H93A C93 H93C 109.5 . . ?
H93B C93 H93C 109.5 . . ?
C94 O19 C97 97(2) . . ?
C95 C94 O19 112(3) . . ?
C95 C94 H94A 109.1 . . ?
O19 C94 H94A 109.1 . . ?
C95 C94 H94B 109.1 . . ?
O19 C94 H94B 109.1 . . ?
H94A C94 H94B 107.9 . . ?
C94 C95 C96 103(2) . . ?
C94 C95 H95A 111.1 . . ?
C96 C95 H95A 111.1 . . ?
C94 C95 H95B 111.1 . . ?
C96 C95 H95B 111.1 . . ?
H95A C95 H95B 109.1 . . ?
C97 C96 C95 104(2) . . ?
C97 C96 H96A 111.0 . . ?
C95 C96 H96A 111.0 . . ?
C97 C96 H96B 111.0 . . ?
C95 C96 H96B 111.0 . . ?
H96A C96 H96B 109.0 . . ?
C96 C97 O19 108(3) . . ?
C96 C97 H97A 110.2 . . ?
O19 C97 H97A 110.2 . . ?
C96 C97 H97B 110.2 . . ?
O19 C97 H97B 110.2 . . ?
H97A C97 H97B 108.5 . . ?

loop_
_geom_bond_atom_site_label_1
_geom_bond_atom_site_label_2
_geom_bond_distance
_geom_bond_site_symmetry_2
_geom_bond_publ_flag
Ir1 O5 2.112(6) . ?
Ir1 C24 2.117(9) . ?
Ir1 O1 2.122(6) . ?
Ir1 N3 2.142(7) . ?
Ir1 C26 2.151(9) . ?
Ir1 C23 2.151(9) . ?
Ir1 C25 2.166(9) . ?
Ir1 C22 2.169(9) . ?
Ir2 O7 2.115(6) . ?
Ir2 C42 2.121(9) . ?
Ir2 O9 2.141(6) 2 ?
Ir2 N1 2.142(7) . ?
Ir2 C45 2.148(9) . ?
Ir2 C44 2.149(8) . ?
Ir2 C46 2.158(8) . ?
Ir2 C43 2.166(9) . ?
Ir3 O3 2.118(6) 2 ?
Ir3 O11 2.121(6) 2 ?
Ir3 C36 2.126(9) . ?
Ir3 N2 2.146(7) . ?
Ir3 C34 2.151(9) . ?
Ir3 C32 2.154(8) . ?
Ir3 C35 2.158(8) . ?
Ir3 C33 2.159(9) . ?
K1 O6 2.646(7) . ?
K1 O13 2.704(11) . ?
K1 O10 2.710(7) . ?
K1 O4 2.710(7) 2 ?
K1 O14 2.723(12) . ?
K1 O15 2.862(8) . ?
K1 C56 3.53(2) . ?
O1 C6 1.290(11) . ?
O2 C6 1.244(11) . ?
O3 C7 1.299(11) . ?
O3 Ir3 2.118(6) 2 ?
O4 C7 1.231(11) . ?
O4 K1 2.710(7) 2 ?
O5 C13 1.294(11) . ?
O6 C13 1.227(11) . ?
O7 C14 1.302(11) . ?
O8 C14 1.246(10) . ?
O9 C20 1.281(11) . ?
O9 Ir2 2.141(6) 2 ?
O10 C20 1.239(11) . ?
O11 C21 1.297(11) . ?
O11 Ir3 2.121(6) 2 ?
O12 C21 1.236(11) . ?
O13 C52 1.379(18) . ?
O13 C55 1.43(2) . ?
O14 C59 1.387(18) . ?
O14 C56 1.40(2) . ?
O15 C60 1.419(15) . ?
O15 C63 1.431(14) . ?
N1 C1 1.336(12) . ?
N1 C5 1.350(12) . ?
N2 C12 1.349(11) . ?
N2 C8 1.365(11) . ?
N3 C15 1.358(12) . ?
N3 C19 1.360(11) . ?
C1 C2 1.399(12) . ?
C1 H1 0.9500 . ?
C2 C3 1.408(13) . ?
C2 C6 1.516(13) . ?
C3 C4 1.453(13) . ?
C3 H3 0.9500 . ?
C4 C5 1.391(12) . ?
C4 C7 1.522(13) . ?
C5 H5 0.9500 . ?
C8 C9 1.377(13) . ?
C8 H8 0.9500 . ?
C9 C10 1.394(13) . ?
C9 C13 1.524(13) . ?
C10 C11 1.395(13) . ?
C10 H10 0.9500 . ?
C11 C12 1.385(13) . ?
C11 C14 1.498(12) . ?
C12 H12 0.9500 . ?
C15 C16 1.393(13) . ?
C15 H15 0.9500 . ?
C16 C17 1.394(13) . ?
C16 C20 1.506(13) . ?
C17 C18 1.395(13) . ?
C17 H17 0.9500 . ?
C18 C19 1.383(12) . ?
C18 C21 1.516(12) . ?
C19 H19 0.9500 . ?
C22 C23 1.441(13) . ?
C22 C26 1.464(14) . ?
C22 C27 1.480(14) . ?
C23 C24 1.457(14) . ?
C23 C28 1.502(13) . ?
C24 C25 1.453(13) . ?
C24 C29 1.527(14) . ?
C25 C26 1.426(14) . ?
C25 C30 1.485(15) . ?
C26 C31 1.509(14) . ?
C27 H27A 0.9800 . ?
C27 H27B 0.9800 . ?
C27 H27C 0.9800 . ?
C28 H28A 0.9800 . ?
C28 H28B 0.9800 . ?
C28 H28C 0.9800 . ?
C29 H29A 0.9800 . ?
C29 H29B 0.9800 . ?
C29 H29C 0.9800 . ?
C30 H30A 0.9800 . ?
C30 H30B 0.9800 . ?
C30 H30C 0.9800 . ?
C31 H31A 0.9800 . ?
C31 H31B 0.9800 . ?
C31 H31C 0.9800 . ?
C32 C33 1.437(14) . ?
C32 C36 1.457(13) . ?
C32 C37 1.493(14) . ?
C33 C34 1.442(14) . ?
C33 C38 1.521(13) . ?
C34 C35 1.449(14) . ?
C34 C39 1.491(14) . ?
C35 C36 1.437(13) . ?
C35 C40 1.497(13) . ?
C36 C41 1.516(13) . ?
C37 H37A 0.9800 . ?
C37 H37B 0.9800 . ?
C37 H37C 0.9800 . ?
C38 H38A 0.9800 . ?
C38 H38B 0.9800 . ?
C38 H38C 0.9800 . ?
C39 H39A 0.9800 . ?
C39 H39B 0.9800 . ?
C39 H39C 0.9800 . ?
C40 H40A 0.9800 . ?
C40 H40B 0.9800 . ?
C40 H40C 0.9800 . ?
C41 H41A 0.9800 . ?
C41 H41B 0.9800 . ?
C41 H41C 0.9800 . ?
C42 C46 1.454(13) . ?
C42 C43 1.456(13) . ?
C42 C47 1.505(13) . ?
C43 C44 1.433(14) . ?
C43 C48 1.484(14) . ?
C44 C45 1.458(13) . ?
C44 C49 1.515(13) . ?
C45 C46 1.431(13) . ?
C45 C50 1.491(14) . ?
C46 C51 1.500(12) . ?
C47 H47A 0.9800 . ?
C47 H47B 0.9800 . ?
C47 H47C 0.9800 . ?
C48 H48A 0.9800 . ?
C48 H48B 0.9800 . ?
C48 H48C 0.9800 . ?
C49 H49A 0.9800 . ?
C49 H49B 0.9800 . ?
C49 H49C 0.9800 . ?
C50 H50A 0.9800 . ?
C50 H50B 0.9800 . ?
C50 H50C 0.9800 . ?
C51 H51A 0.9800 . ?
C51 H51B 0.9800 . ?
C51 H51C 0.9800 . ?
C52 C53 1.50(3) . ?
C52 H52A 0.9900 . ?
C52 H52B 0.9900 . ?
C53 C54 1.55(3) . ?
C53 H53A 0.9900 . ?
C53 H53B 0.9900 . ?
C54 C55 1.55(2) . ?
C54 H54A 0.9900 . ?
C54 H54B 0.9900 . ?
C55 H55A 0.9900 . ?
C55 H55B 0.9900 . ?
C56 C57 1.50(3) . ?
C56 H56A 0.9900 . ?
C56 H56B 0.9900 . ?
C57 C58 1.56(3) . ?
C57 H57A 0.9900 . ?
C57 H57B 0.9900 . ?
C58 C59 1.41(2) . ?
C58 H58A 0.9900 . ?
C58 H58B 0.9900 . ?
C59 H59A 0.9900 . ?
C59 H59B 0.9900 . ?
C60 C61 1.50(2) . ?
C60 H60A 0.9900 . ?
C60 H60B 0.9900 . ?
C61 C62 1.500(19) . ?
C61 H61A 0.9900 . ?
C61 H61B 0.9900 . ?
C62 C63 1.481(16) . ?
C62 H62A 0.9900 . ?
C62 H62B 0.9900 . ?
C63 H63A 0.9900 . ?
C63 H63B 0.9900 . ?
B1 C76 1.620(16) . ?
B1 C64 1.652(15) . ?
B1 C82 1.656(14) . ?
B1 C70 1.665(15) . ?
C64 C65 1.415(14) . ?
C64 C69 1.434(15) . ?
C65 C66 1.408(15) . ?
C65 H65 0.9500 . ?
C66 C67 1.388(17) . ?
C66 H66 0.9500 . ?
C67 C68 1.393(16) . ?
C67 H67 0.9500 . ?
C68 C69 1.374(15) . ?
C68 H68 0.9500 . ?
C69 H69 0.9500 . ?
C70 C71 1.400(14) . ?
C70 C75 1.405(15) . ?
C71 C72 1.392(15) . ?
C71 H71 0.9500 . ?
C72 C73 1.384(18) . ?
C72 H72 0.9500 . ?
C73 C74 1.370(17) . ?
C73 H73 0.9500 . ?
C74 C75 1.394(16) . ?
C74 H74 0.9500 . ?
C75 H75 0.9500 . ?
C76 C77 1.399(15) . ?
C76 C81 1.418(14) . ?
C77 C78 1.399(16) . ?
C77 H77 0.9500 . ?
C78 C79 1.382(18) . ?
C78 H78 0.9500 . ?
C79 C80 1.371(18) . ?
C79 H79 0.9500 . ?
C80 C81 1.401(15) . ?
C80 H80 0.9500 . ?
C81 H81 0.9500 . ?
C82 C87 1.414(14) . ?
C82 C83 1.421(13) . ?
C83 C84 1.389(15) . ?
C83 H83 0.9500 . ?
C84 C85 1.395(15) . ?
C84 H84 0.9500 . ?
C85 C86 1.383(15) . ?
C85 H85 0.9500 . ?
C86 C87 1.376(15) . ?
C86 H86 0.9500 . ?
C87 H87 0.9500 . ?
O16 C91 1.40(2) . ?
O16 C88 1.426(19) . ?
C88 C89 1.50(2) . ?
C88 H88A 0.9900 . ?
C88 H88B 0.9900 . ?
C89 C90 1.47(3) . ?
C89 H89A 0.9900 . ?
C89 H89B 0.9900 . ?
C90 C91 1.42(3) . ?
C90 H90A 0.9900 . ?
C90 H90B 0.9900 . ?
C91 H91A 0.9900 . ?
C91 H91B 0.9900 . ?
O17 C92 1.426(13) . ?
O17 H17A 0.8400 . ?
C92 H92A 0.9800 . ?
C92 H92B 0.9800 . ?
C92 H92C 0.9800 . ?
O18 C93 1.446(16) . ?
O18 H18 0.8400 . ?
C93 H93A 0.9800 . ?
C93 H93B 0.9800 . ?
C93 H93C 0.9800 . ?
O19 C94 1.59(3) . ?
O19 C97 1.61(3) . ?
C94 C95 1.31(4) . ?
C94 H94A 0.9900 . ?
C94 H94B 0.9900 . ?
C95 C96 1.62(6) . ?
C95 H95A 0.9900 . ?
C95 H95B 0.9900 . ?
C96 C97 1.31(4) . ?
C96 H96A 0.9900 . ?
C96 H96B 0.9900 . ?
C97 H97A 0.9900 . ?
C97 H97B 0.9900 . ?

loop_
_geom_hbond_atom_site_label_D
_geom_hbond_atom_site_label_H
_geom_hbond_atom_site_label_A
_geom_hbond_distance_DH
_geom_hbond_distance_HA
_geom_hbond_distance_DA
_geom_hbond_angle_DHA
_geom_hbond_site_symmetry_A
O17 H17A O2 0.84 1.97 2.807(10) 177.0 .
O18 H18 O12 0.84 1.99 2.784(11) 156.4 .

loop_
_geom_torsion_atom_site_label_1
_geom_torsion_atom_site_label_2
_geom_torsion_atom_site_label_3
_geom_torsion_atom_site_label_4
_geom_torsion
_geom_torsion_site_symmetry_1
_geom_torsion_site_symmetry_2
_geom_torsion_site_symmetry_3
_geom_torsion_site_symmetry_4
_geom_torsion_publ_flag
O5 Ir1 O1 C6 -57.4(7) . . . . ?
C24 Ir1 O1 C6 112.0(7) . . . . ?
N3 Ir1 O1 C6 -146.5(7) . . . . ?
C26 Ir1 O1 C6 39.1(8) . . . . ?
C23 Ir1 O1 C6 127.6(8) . . . . ?
C25 Ir1 O1 C6 73.5(7) . . . . ?
C22 Ir1 O1 C6 34.9(11) . . . . ?
C24 Ir1 O5 C13 76.4(17) . . . . ?
O1 Ir1 O5 C13 -156.8(8) . . . . ?
N3 Ir1 O5 C13 -77.3(8) . . . . ?
C26 Ir1 O5 C13 87.4(8) . . . . ?
C23 Ir1 O5 C13 19.6(10) . . . . ?
C25 Ir1 O5 C13 115.7(8) . . . . ?
C22 Ir1 O5 C13 46.8(9) . . . . ?
O13 K1 O6 C13 -149.2(12) . . . . ?
O10 K1 O6 C13 -70.1(12) . . . . ?
O4 K1 O6 C13 26.0(12) 2 . . . ?
O15 K1 O6 C13 121.7(12) . . . . ?
C56 K1 O6 C13 -158.3(17) . . . . ?
C42 Ir2 O7 C14 -114.9(7) . . . . ?
O9 Ir2 O7 C14 53.9(6) 2 . . . ?
N1 Ir2 O7 C14 144.8(7) . . . . ?
C45 Ir2 O7 C14 -36.2(11) . . . . ?
C44 Ir2 O7 C14 -42.1(7) . . . . ?
C46 Ir2 O7 C14 -127.2(7) . . . . ?
C43 Ir2 O7 C14 -77.1(7) . . . . ?
O6 K1 O10 C20 26.1(12) . . . . ?
O13 K1 O10 C20 121.0(13) . . . . ?
O4 K1 O10 C20 -69.7(12) 2 . . . ?
O14 K1 O10 C20 -147.8(13) . . . . ?
O15 K1 O10 C20 101.1(16) . . . . ?
C56 K1 O10 C20 -168.8(13) . . . . ?
O6 K1 O13 C52 119.7(16) . . . . ?
O10 K1 O13 C52 26.5(15) . . . . ?
O4 K1 O13 C52 -37(3) 2 . . . ?
O14 K1 O13 C52 -54.2(16) . . . . ?
O15 K1 O13 C52 -157.6(16) . . . . ?
C56 K1 O13 C52 -62.8(16) . . . . ?
O6 K1 O13 C55 -85.8(13) . . . . ?
O10 K1 O13 C55 -178.9(14) . . . . ?
O4 K1 O13 C55 118.0(17) 2 . . . ?
O14 K1 O13 C55 100.3(14) . . . . ?
O15 K1 O13 C55 -3.0(13) . . . . ?
C56 K1 O13 C55 91.7(14) . . . . ?
O13 K1 O14 C59 -142.7(14) . . . . ?
O10 K1 O14 C59 138.7(14) . . . . ?
O4 K1 O14 C59 41.0(13) 2 . . . ?
O15 K1 O14 C59 -52.9(14) . . . . ?
C56 K1 O14 C59 -120(2) . . . . ?
O13 K1 O14 C56 -22.7(13) . . . . ?
O10 K1 O14 C56 -101.3(13) . . . . ?
O4 K1 O14 C56 161.0(13) 2 . . . ?
O15 K1 O14 C56 67.1(13) . . . . ?
O6 K1 O15 C60 172.6(13) . . . . ?
O13 K1 O15 C60 76.9(13) . . . . ?
O10 K1 O15 C60 96.4(16) . . . . ?
O4 K1 O15 C60 -92.8(13) 2 . . . ?
O14 K1 O15 C60 -12.4(13) . . . . ?
C56 K1 O15 C60 7.3(13) . . . . ?
O6 K1 O15 C63 13.5(8) . . . . ?
O13 K1 O15 C63 -82.1(9) . . . . ?
O10 K1 O15 C63 -62.7(15) . . . . ?
O4 K1 O15 C63 108.2(8) 2 . . . ?
O14 K1 O15 C63 -171.5(9) . . . . ?
C56 K1 O15 C63 -151.8(9) . . . . ?
O7 Ir2 N1 C1 40.0(6) . . . . ?
C42 Ir2 N1 C1 -68.9(7) . . . . ?
O9 Ir2 N1 C1 117.3(6) 2 . . . ?
C45 Ir2 N1 C1 -139.4(6) . . . . ?
C44 Ir2 N1 C1 -113.8(14) . . . . ?
C46 Ir2 N1 C1 -109.3(7) . . . . ?
C43 Ir2 N1 C1 -44.5(8) . . . . ?
O7 Ir2 N1 C5 -130.9(7) . . . . ?
C42 Ir2 N1 C5 120.1(7) . . . . ?
O9 Ir2 N1 C5 -53.6(7) 2 . . . ?
C45 Ir2 N1 C5 49.7(8) . . . . ?
C44 Ir2 N1 C5 75.2(16) . . . . ?
C46 Ir2 N1 C5 79.7(7) . . . . ?
C43 Ir2 N1 C5 144.5(7) . . . . ?
O3 Ir3 N2 C12 -115.9(6) 2 . . . ?
O11 Ir3 N2 C12 -37.4(6) 2 . . . ?
C36 Ir3 N2 C12 74.6(7) . . . . ?
C34 Ir3 N2 C12 104.6(15) . . . . ?
C32 Ir3 N2 C12 115.2(7) . . . . ?
C35 Ir3 N2 C12 49.2(8) . . . . ?
C33 Ir3 N2 C12 142.9(6) . . . . ?
O3 Ir3 N2 C8 54.5(7) 2 . . . ?
O11 Ir3 N2 C8 133.0(7) 2 . . . ?
C36 Ir3 N2 C8 -115.0(7) . . . . ?
C34 Ir3 N2 C8 -85.0(16) . . . . ?
C32 Ir3 N2 C8 -74.4(7) . . . . ?
C35 Ir3 N2 C8 -140.3(7) . . . . ?
C33 Ir3 N2 C8 -46.7(8) . . . . ?
O5 Ir1 N3 C15 54.9(7) . . . . ?
C24 Ir1 N3 C15 -119.4(7) . . . . ?
O1 Ir1 N3 C15 132.1(7) . . . . ?
C26 Ir1 N3 C15 -65.0(14) . . . . ?
C23 Ir1 N3 C15 -79.4(7) . . . . ?
C25 Ir1 N3 C15 -140.5(7) . . . . ?
C22 Ir1 N3 C15 -48.6(8) . . . . ?
O5 Ir1 N3 C19 -117.5(6) . . . . ?
C24 Ir1 N3 C19 68.2(7) . . . . ?
O1 Ir1 N3 C19 -40.3(6) . . . . ?
C26 Ir1 N3 C19 122.6(11) . . . . ?
C23 Ir1 N3 C19 108.2(6) . . . . ?
C25 Ir1 N3 C19 47.1(8) . . . . ?
C22 Ir1 N3 C19 139.0(6) . . . . ?
C5 N1 C1 C2 6.3(13) . . . . ?
Ir2 N1 C1 C2 -165.1(7) . . . . ?
N1 C1 C2 C3 -6.3(14) . . . . ?
N1 C1 C2 C6 167.9(8) . . . . ?
C1 C2 C3 C4 2.6(13) . . . . ?
C6 C2 C3 C4 -171.4(8) . . . . ?
C2 C3 C4 C5 0.6(12) . . . . ?
C2 C3 C4 C7 176.4(8) . . . . ?
C1 N1 C5 C4 -3.0(13) . . . . ?
Ir2 N1 C5 C4 167.6(6) . . . . ?
C3 C4 C5 N1 -0.4(13) . . . . ?
C7 C4 C5 N1 -176.3(8) . . . . ?
Ir1 O1 C6 O2 -25.7(13) . . . . ?
Ir1 O1 C6 C2 151.5(6) . . . . ?
C1 C2 C6 O2 16.3(13) . . . . ?
C3 C2 C6 O2 -169.5(8) . . . . ?
C1 C2 C6 O1 -161.0(8) . . . . ?
C3 C2 C6 O1 13.2(12) . . . . ?
K1 O4 C7 O3 -126.3(10) 2 . . . ?
K1 O4 C7 C4 54.1(15) 2 . . . ?
Ir3 O3 C7 O4 -7.0(14) 2 . . . ?
Ir3 O3 C7 C4 172.6(5) 2 . . . ?
C5 C4 C7 O4 -9.5(13) . . . . ?
C3 C4 C7 O4 174.6(8) . . . . ?
C5 C4 C7 O3 170.9(8) . . . . ?
C3 C4 C7 O3 -5.0(11) . . . . ?
C12 N2 C8 C9 2.7(13) . . . . ?
Ir3 N2 C8 C9 -167.6(7) . . . . ?
N2 C8 C9 C10 1.2(14) . . . . ?
N2 C8 C9 C13 178.7(8) . . . . ?
C8 C9 C10 C11 -2.1(14) . . . . ?
C13 C9 C10 C11 -179.7(8) . . . . ?
C9 C10 C11 C12 -0.7(13) . . . . ?
C9 C10 C11 C14 172.0(8) . . . . ?
C8 N2 C12 C11 -5.8(13) . . . . ?
Ir3 N2 C12 C11 165.2(7) . . . . ?
C10 C11 C12 N2 4.8(14) . . . . ?
C14 C11 C12 N2 -168.3(8) . . . . ?
K1 O6 C13 O5 129.1(10) . . . . ?
K1 O6 C13 C9 -51.0(16) . . . . ?
Ir1 O5 C13 O6 6.6(15) . . . . ?
Ir1 O5 C13 C9 -173.2(6) . . . . ?
C8 C9 C13 O6 7.2(13) . . . . ?
C10 C9 C13 O6 -175.3(9) . . . . ?
C8 C9 C13 O5 -172.9(8) . . . . ?
C10 C9 C13 O5 4.6(13) . . . . ?
Ir2 O7 C14 O8 23.8(12) . . . . ?
Ir2 O7 C14 C11 -152.7(6) . . . . ?
C12 C11 C14 O8 -12.5(13) . . . . ?
C10 C11 C14 O8 174.8(9) . . . . ?
C12 C11 C14 O7 164.2(8) . . . . ?
C10 C11 C14 O7 -8.5(13) . . . . ?
C19 N3 C15 C16 1.8(12) . . . . ?
Ir1 N3 C15 C16 -170.4(6) . . . . ?
N3 C15 C16 C17 1.8(13) . . . . ?
N3 C15 C16 C20 177.3(8) . . . . ?
C15 C16 C17 C18 -3.4(13) . . . . ?
C20 C16 C17 C18 -178.6(8) . . . . ?
C16 C17 C18 C19 1.4(13) . . . . ?
C16 C17 C18 C21 169.0(8) . . . . ?
C15 N3 C19 C18 -3.9(12) . . . . ?
Ir1 N3 C19 C18 169.0(6) . . . . ?
C17 C18 C19 N3 2.3(13) . . . . ?
C21 C18 C19 N3 -166.5(8) . . . . ?
K1 O10 C20 O9 125.3(10) . . . . ?
K1 O10 C20 C16 -52.3(16) . . . . ?
Ir2 O9 C20 O10 8.2(15) 2 . . . ?
Ir2 O9 C20 C16 -173.9(6) 2 . . . ?
C15 C16 C20 O10 9.7(13) . . . . ?
C17 C16 C20 O10 -175.0(9) . . . . ?
C15 C16 C20 O9 -168.2(8) . . . . ?
C17 C16 C20 O9 7.0(12) . . . . ?
Ir3 O11 C21 O12 27.4(13) 2 . . . ?
Ir3 O11 C21 C18 -151.3(6) 2 . . . ?
C19 C18 C21 O12 -23.5(12) . . . . ?
C17 C18 C21 O12 168.4(9) . . . . ?
C19 C18 C21 O11 155.3(8) . . . . ?
C17 C18 C21 O11 -12.8(12) . . . . ?
O5 Ir1 C22 C23 -148.7(5) . . . . ?
C24 Ir1 C22 C23 38.0(5) . . . . ?
O1 Ir1 C22 C23 124.4(8) . . . . ?
N3 Ir1 C22 C23 -53.8(6) . . . . ?
C26 Ir1 C22 C23 118.5(8) . . . . ?
C25 Ir1 C22 C23 81.6(6) . . . . ?
O5 Ir1 C22 C26 92.8(5) . . . . ?
C24 Ir1 C22 C26 -80.5(6) . . . . ?
O1 Ir1 C22 C26 5.9(11) . . . . ?
N3 Ir1 C22 C26 -172.4(5) . . . . ?
C23 Ir1 C22 C26 -118.5(8) . . . . ?
C25 Ir1 C22 C26 -36.9(5) . . . . ?
O5 Ir1 C22 C27 -27.2(10) . . . . ?
C24 Ir1 C22 C27 159.4(11) . . . . ?
O1 Ir1 C22 C27 -114.2(11) . . . . ?
N3 Ir1 C22 C27 67.6(11) . . . . ?
C26 Ir1 C22 C27 -120.0(12) . . . . ?
C23 Ir1 C22 C27 121.4(12) . . . . ?
C25 Ir1 C22 C27 -157.0(11) . . . . ?
C26 C22 C23 C24 0.3(10) . . . . ?
C27 C22 C23 C24 178.1(9) . . . . ?
Ir1 C22 C23 C24 -59.3(6) . . . . ?
C26 C22 C23 C28 -178.0(9) . . . . ?
C27 C22 C23 C28 -0.2(16) . . . . ?
Ir1 C22 C23 C28 122.4(10) . . . . ?
C26 C22 C23 Ir1 59.6(6) . . . . ?
C27 C22 C23 Ir1 -122.7(10) . . . . ?
O5 Ir1 C23 C22 45.1(7) . . . . ?
C24 Ir1 C23 C22 -118.6(8) . . . . ?
O1 Ir1 C23 C22 -141.8(6) . . . . ?
N3 Ir1 C23 C22 137.5(6) . . . . ?
C26 Ir1 C23 C22 -37.8(6) . . . . ?
C25 Ir1 C23 C22 -80.2(6) . . . . ?
O5 Ir1 C23 C24 163.6(5) . . . . ?
O1 Ir1 C23 C24 -23.2(8) . . . . ?
N3 Ir1 C23 C24 -103.9(5) . . . . ?
C26 Ir1 C23 C24 80.7(6) . . . . ?
C25 Ir1 C23 C24 38.4(5) . . . . ?
C22 Ir1 C23 C24 118.6(8) . . . . ?
O5 Ir1 C23 C28 -76.4(10) . . . . ?
C24 Ir1 C23 C28 120.0(11) . . . . ?
O1 Ir1 C23 C28 96.8(10) . . . . ?
N3 Ir1 C23 C28 16.1(9) . . . . ?
C26 Ir1 C23 C28 -159.3(10) . . . . ?
C25 Ir1 C23 C28 158.3(10) . . . . ?
C22 Ir1 C23 C28 -121.5(11) . . . . ?
C22 C23 C24 C25 -2.2(10) . . . . ?
C28 C23 C24 C25 176.1(9) . . . . ?
Ir1 C23 C24 C25 -63.0(6) . . . . ?
C22 C23 C24 C29 -177.2(9) . . . . ?
C28 C23 C24 C29 1.1(15) . . . . ?
Ir1 C23 C24 C29 122.0(9) . . . . ?
C22 C23 C24 Ir1 60.8(6) . . . . ?
C28 C23 C24 Ir1 -120.9(9) . . . . ?
O5 Ir1 C24 C25 48.3(17) . . . . ?
O1 Ir1 C24 C25 -75.5(6) . . . . ?
N3 Ir1 C24 C25 -158.9(5) . . . . ?
C26 Ir1 C24 C25 36.5(6) . . . . ?
C23 Ir1 C24 C25 117.2(8) . . . . ?
C22 Ir1 C24 C25 80.0(6) . . . . ?
O5 Ir1 C24 C23 -68.9(16) . . . . ?
O1 Ir1 C24 C23 167.4(5) . . . . ?
N3 Ir1 C24 C23 84.0(5) . . . . ?
C26 Ir1 C24 C23 -80.6(6) . . . . ?
C25 Ir1 C24 C23 -117.2(8) . . . . ?
C22 Ir1 C24 C23 -37.1(5) . . . . ?
O5 Ir1 C24 C29 170.1(11) . . . . ?
O1 Ir1 C24 C29 46.4(9) . . . . ?
N3 Ir1 C24 C29 -37.0(9) . . . . ?
C26 Ir1 C24 C29 158.4(10) . . . . ?
C23 Ir1 C24 C29 -121.0(11) . . . . ?
C25 Ir1 C24 C29 121.8(11) . . . . ?
C22 Ir1 C24 C29 -158.1(10) . . . . ?
C23 C24 C25 C26 3.2(10) . . . . ?
C29 C24 C25 C26 178.2(9) . . . . ?
Ir1 C24 C25 C26 -59.3(6) . . . . ?
C23 C24 C25 C30 -178.6(9) . . . . ?
C29 C24 C25 C30 -3.6(15) . . . . ?
Ir1 C24 C25 C30 118.8(10) . . . . ?
C23 C24 C25 Ir1 62.5(6) . . . . ?
C29 C24 C25 Ir1 -122.5(9) . . . . ?
O5 Ir1 C25 C26 -48.2(7) . . . . ?
C24 Ir1 C25 C26 119.4(8) . . . . ?
O1 Ir1 C25 C26 -126.6(5) . . . . ?
N3 Ir1 C25 C26 152.4(5) . . . . ?
C23 Ir1 C25 C26 80.8(6) . . . . ?
C22 Ir1 C25 C26 37.9(6) . . . . ?
O5 Ir1 C25 C24 -167.6(5) . . . . ?
O1 Ir1 C25 C24 114.0(6) . . . . ?
N3 Ir1 C25 C24 33.0(8) . . . . ?
C26 Ir1 C25 C24 -119.4(8) . . . . ?
C23 Ir1 C25 C24 -38.6(6) . . . . ?
C22 Ir1 C25 C24 -81.5(6) . . . . ?
O5 Ir1 C25 C30 73.3(10) . . . . ?
C24 Ir1 C25 C30 -119.1(12) . . . . ?
O1 Ir1 C25 C30 -5.1(9) . . . . ?
N3 Ir1 C25 C30 -86.1(10) . . . . ?
C26 Ir1 C25 C30 121.5(11) . . . . ?
C23 Ir1 C25 C30 -157.7(10) . . . . ?
C22 Ir1 C25 C30 159.4(10) . . . . ?
C24 C25 C26 C22 -3.0(10) . . . . ?
C30 C25 C26 C22 178.9(9) . . . . ?
Ir1 C25 C26 C22 -61.2(6) . . . . ?
C24 C25 C26 C31 -178.4(9) . . . . ?
C30 C25 C26 C31 3.5(16) . . . . ?
Ir1 C25 C26 C31 123.4(10) . . . . ?
C24 C25 C26 Ir1 58.2(6) . . . . ?
C30 C25 C26 Ir1 -119.9(10) . . . . ?
C23 C22 C26 C25 1.7(10) . . . . ?
C27 C22 C26 C25 -176.1(9) . . . . ?
Ir1 C22 C26 C25 61.5(6) . . . . ?
C23 C22 C26 C31 177.2(9) . . . . ?
C27 C22 C26 C31 -0.6(15) . . . . ?
Ir1 C22 C26 C31 -123.0(9) . . . . ?
C23 C22 C26 Ir1 -59.8(6) . . . . ?
C27 C22 C26 Ir1 122.4(10) . . . . ?
O5 Ir1 C26 C25 145.1(5) . . . . ?
C24 Ir1 C26 C25 -37.5(6) . . . . ?
O1 Ir1 C26 C25 64.0(6) . . . . ?
N3 Ir1 C26 C25 -97.0(12) . . . . ?
C23 Ir1 C26 C25 -81.4(6) . . . . ?
C22 Ir1 C26 C25 -118.6(8) . . . . ?
O5 Ir1 C26 C22 -96.3(5) . . . . ?
C24 Ir1 C26 C22 81.1(6) . . . . ?
O1 Ir1 C26 C22 -177.4(5) . . . . ?
N3 Ir1 C26 C22 21.6(14) . . . . ?
C23 Ir1 C26 C22 37.2(5) . . . . ?
C25 Ir1 C26 C22 118.6(8) . . . . ?
O5 Ir1 C26 C31 22.7(10) . . . . ?
C24 Ir1 C26 C31 -159.9(11) . . . . ?
O1 Ir1 C26 C31 -58.5(11) . . . . ?
N3 Ir1 C26 C31 140.6(10) . . . . ?
C23 Ir1 C26 C31 156.2(11) . . . . ?
C25 Ir1 C26 C31 -122.4(12) . . . . ?
C22 Ir1 C26 C31 119.0(12) . . . . ?
O3 Ir3 C32 C33 51.3(6) 2 . . . ?
O11 Ir3 C32 C33 -130.9(6) 2 . . . ?
C36 Ir3 C32 C33 -118.6(8) . . . . ?
N2 Ir3 C32 C33 145.9(5) . . . . ?
C34 Ir3 C32 C33 -36.9(5) . . . . ?
C35 Ir3 C32 C33 -80.2(6) . . . . ?
O3 Ir3 C32 C36 169.9(5) 2 . . . ?
O11 Ir3 C32 C36 -12.3(10) 2 . . . ?
N2 Ir3 C32 C36 -95.6(5) . . . . ?
C34 Ir3 C32 C36 81.7(6) . . . . ?
C35 Ir3 C32 C36 38.4(5) . . . . ?
C33 Ir3 C32 C36 118.6(8) . . . . ?
O3 Ir3 C32 C37 -71.9(9) 2 . . . ?
O11 Ir3 C32 C37 105.9(9) 2 . . . ?
C36 Ir3 C32 C37 118.2(11) . . . . ?
N2 Ir3 C32 C37 22.7(9) . . . . ?
C34 Ir3 C32 C37 -160.1(10) . . . . ?
C35 Ir3 C32 C37 156.6(10) . . . . ?
C33 Ir3 C32 C37 -123.2(11) . . . . ?
C36 C32 C33 C34 0.4(10) . . . . ?
C37 C32 C33 C34 -179.5(8) . . . . ?
Ir3 C32 C33 C34 59.8(6) . . . . ?
C36 C32 C33 C38 179.9(8) . . . . ?
C37 C32 C33 C38 0.0(14) . . . . ?
Ir3 C32 C33 C38 -120.7(9) . . . . ?
C36 C32 C33 Ir3 -59.4(6) . . . . ?
C37 C32 C33 Ir3 120.7(9) . . . . ?
O3 Ir3 C33 C32 -141.8(5) 2 . . . ?
O11 Ir3 C33 C32 133.8(6) 2 . . . ?
C36 Ir3 C33 C32 38.0(5) . . . . ?
N2 Ir3 C33 C32 -46.7(6) . . . . ?
C34 Ir3 C33 C32 119.6(8) . . . . ?
C35 Ir3 C33 C32 81.2(5) . . . . ?
O3 Ir3 C33 C34 98.6(6) 2 . . . ?
O11 Ir3 C33 C34 14.2(9) 2 . . . ?
C36 Ir3 C33 C34 -81.6(6) . . . . ?
N2 Ir3 C33 C34 -166.3(5) . . . . ?
C32 Ir3 C33 C34 -119.6(8) . . . . ?
C35 Ir3 C33 C34 -38.5(5) . . . . ?
O3 Ir3 C33 C38 -22.1(10) 2 . . . ?
O11 Ir3 C33 C38 -106.5(10) 2 . . . ?
C36 Ir3 C33 C38 157.6(10) . . . . ?
N2 Ir3 C33 C38 73.0(10) . . . . ?
C34 Ir3 C33 C38 -120.7(12) . . . . ?
C32 Ir3 C33 C38 119.7(11) . . . . ?
C35 Ir3 C33 C38 -159.2(10) . . . . ?
C32 C33 C34 C35 1.7(10) . . . . ?
C38 C33 C34 C35 -177.8(9) . . . . ?
Ir3 C33 C34 C35 61.6(6) . . . . ?
C32 C33 C34 C39 176.1(9) . . . . ?
C38 C33 C34 C39 -3.4(15) . . . . ?
Ir3 C33 C34 C39 -124.0(10) . . . . ?
C32 C33 C34 Ir3 -59.9(6) . . . . ?
C38 C33 C34 Ir3 120.6(9) . . . . ?
O3 Ir3 C34 C33 -90.0(5) 2 . . . ?
O11 Ir3 C34 C33 -172.7(5) 2 . . . ?
C36 Ir3 C34 C33 80.4(6) . . . . ?
N2 Ir3 C34 C33 48.2(16) . . . . ?
C32 Ir3 C34 C33 36.8(5) . . . . ?
C35 Ir3 C34 C33 117.0(8) . . . . ?
O3 Ir3 C34 C35 153.0(5) 2 . . . ?
O11 Ir3 C34 C35 70.3(6) 2 . . . ?
C36 Ir3 C34 C35 -36.6(5) . . . . ?
N2 Ir3 C34 C35 -68.8(16) . . . . ?
C32 Ir3 C34 C35 -80.2(6) . . . . ?
C33 Ir3 C34 C35 -117.0(8) . . . . ?
O3 Ir3 C34 C39 30.2(10) 2 . . . ?
O11 Ir3 C34 C39 -52.5(10) 2 . . . ?
C36 Ir3 C34 C39 -159.4(11) . . . . ?
N2 Ir3 C34 C39 168.4(11) . . . . ?
C32 Ir3 C34 C39 157.0(11) . . . . ?
C35 Ir3 C34 C39 -122.8(12) . . . . ?
C33 Ir3 C34 C39 120.2(12) . . . . ?
C33 C34 C35 C36 -3.1(10) . . . . ?
C39 C34 C35 C36 -177.4(9) . . . . ?
Ir3 C34 C35 C36 58.6(6) . . . . ?
C33 C34 C35 C40 -177.4(8) . . . . ?
C39 C34 C35 C40 8.3(15) . . . . ?
Ir3 C34 C35 C40 -115.7(9) . . . . ?
C33 C34 C35 Ir3 -61.7(6) . . . . ?
C39 C34 C35 Ir3 124.1(10) . . . . ?
O3 Ir3 C35 C36 -160.4(5) 2 . . . ?
O11 Ir3 C35 C36 120.4(5) 2 . . . ?
N2 Ir3 C35 C36 41.6(7) . . . . ?
C34 Ir3 C35 C36 -120.2(8) . . . . ?
C32 Ir3 C35 C36 -38.9(5) . . . . ?
C33 Ir3 C35 C36 -81.9(6) . . . . ?
O3 Ir3 C35 C34 -40.2(7) 2 . . . ?
O11 Ir3 C35 C34 -119.4(5) 2 . . . ?
C36 Ir3 C35 C34 120.2(8) . . . . ?
N2 Ir3 C35 C34 161.8(5) . . . . ?
C32 Ir3 C35 C34 81.2(6) . . . . ?
C33 Ir3 C35 C34 38.2(6) . . . . ?
O3 Ir3 C35 C40 78.3(9) 2 . . . ?
O11 Ir3 C35 C40 -1.0(8) 2 . . . ?
C36 Ir3 C35 C40 -121.4(10) . . . . ?
N2 Ir3 C35 C40 -79.7(9) . . . . ?
C34 Ir3 C35 C40 118.5(10) . . . . ?
C32 Ir3 C35 C40 -160.3(9) . . . . ?
C33 Ir3 C35 C40 156.7(9) . . . . ?
C34 C35 C36 C32 3.4(10) . . . . ?
C40 C35 C36 C32 177.5(8) . . . . ?
Ir3 C35 C36 C32 62.5(6) . . . . ?
C34 C35 C36 C41 176.8(8) . . . . ?
C40 C35 C36 C41 -9.1(15) . . . . ?
Ir3 C35 C36 C41 -124.1(9) . . . . ?
C34 C35 C36 Ir3 -59.1(6) . . . . ?
C40 C35 C36 Ir3 115.0(9) . . . . ?
C33 C32 C36 C35 -2.3(9) . . . . ?
C37 C32 C36 C35 177.6(8) . . . . ?
Ir3 C32 C36 C35 -62.8(6) . . . . ?
C33 C32 C36 C41 -175.9(8) . . . . ?
C37 C32 C36 C41 4.0(14) . . . . ?
Ir3 C32 C36 C41 123.6(9) . . . . ?
C33 C32 C36 Ir3 60.5(6) . . . . ?
C37 C32 C36 Ir3 -119.6(8) . . . . ?
O3 Ir3 C36 C35 80.7(15) 2 . . . ?
O11 Ir3 C36 C35 -69.4(6) 2 . . . ?
N2 Ir3 C36 C35 -150.9(5) . . . . ?
C34 Ir3 C36 C35 36.7(5) . . . . ?
C32 Ir3 C36 C35 116.6(8) . . . . ?
C33 Ir3 C36 C35 79.5(6) . . . . ?
O3 Ir3 C36 C32 -36.0(16) 2 . . . ?
O11 Ir3 C36 C32 173.9(5) 2 . . . ?
N2 Ir3 C36 C32 92.5(5) . . . . ?
C34 Ir3 C36 C32 -80.0(6) . . . . ?
C35 Ir3 C36 C32 -116.6(8) . . . . ?
C33 Ir3 C36 C32 -37.1(5) . . . . ?
O3 Ir3 C36 C41 -156.3(11) 2 . . . ?
O11 Ir3 C36 C41 53.6(9) 2 . . . ?
N2 Ir3 C36 C41 -27.8(9) . . . . ?
C34 Ir3 C36 C41 159.7(10) . . . . ?
C32 Ir3 C36 C41 -120.3(11) . . . . ?
C35 Ir3 C36 C41 123.0(11) . . . . ?
C33 Ir3 C36 C41 -157.4(10) . . . . ?
O7 Ir2 C42 C46 -170.4(4) . . . . ?
O9 Ir2 C42 C46 63.6(15) 2 . . . ?
N1 Ir2 C42 C46 -88.7(5) . . . . ?
C45 Ir2 C42 C46 36.7(5) . . . . ?
C44 Ir2 C42 C46 80.3(5) . . . . ?
C43 Ir2 C42 C46 116.9(7) . . . . ?
O7 Ir2 C42 C43 72.7(6) . . . . ?
O9 Ir2 C42 C43 -53.2(15) 2 . . . ?
N1 Ir2 C42 C43 154.4(5) . . . . ?
C45 Ir2 C42 C43 -80.1(6) . . . . ?
C44 Ir2 C42 C43 -36.6(6) . . . . ?
C46 Ir2 C42 C43 -116.9(7) . . . . ?
O7 Ir2 C42 C47 -47.8(9) . . . . ?
O9 Ir2 C42 C47 -173.8(10) 2 . . . ?
N1 Ir2 C42 C47 33.9(9) . . . . ?
C45 Ir2 C42 C47 159.3(10) . . . . ?
C44 Ir2 C42 C47 -157.2(10) . . . . ?
C46 Ir2 C42 C47 122.6(11) . . . . ?
C43 Ir2 C42 C47 -120.6(11) . . . . ?
C46 C42 C43 C44 -3.5(10) . . . . ?
C47 C42 C43 C44 -176.8(8) . . . . ?
Ir2 C42 C43 C44 59.2(6) . . . . ?
C46 C42 C43 C48 -179.7(8) . . . . ?
C47 C42 C43 C48 7.0(14) . . . . ?
Ir2 C42 C43 C48 -117.0(9) . . . . ?
C46 C42 C43 Ir2 -62.8(6) . . . . ?
C47 C42 C43 Ir2 124.0(8) . . . . ?
O7 Ir2 C43 C44 124.2(5) . . . . ?
C42 Ir2 C43 C44 -119.4(8) . . . . ?
O9 Ir2 C43 C44 46.2(7) 2 . . . ?
N1 Ir2 C43 C44 -158.3(5) . . . . ?
C45 Ir2 C43 C44 -38.1(5) . . . . ?
C46 Ir2 C43 C44 -80.8(6) . . . . ?
O7 Ir2 C43 C42 -116.4(5) . . . . ?
O9 Ir2 C43 C42 165.6(5) 2 . . . ?
N1 Ir2 C43 C42 -38.9(8) . . . . ?
C45 Ir2 C43 C42 81.3(6) . . . . ?
C44 Ir2 C43 C42 119.4(8) . . . . ?
C46 Ir2 C43 C42 38.6(5) . . . . ?
O7 Ir2 C43 C48 1.3(8) . . . . ?
C42 Ir2 C43 C48 117.7(11) . . . . ?
O9 Ir2 C43 C48 -76.6(9) 2 . . . ?
N1 Ir2 C43 C48 78.9(9) . . . . ?
C45 Ir2 C43 C48 -160.9(9) . . . . ?
C44 Ir2 C43 C48 -122.8(10) . . . . ?
C46 Ir2 C43 C48 156.4(9) . . . . ?
C42 C43 C44 C45 2.4(10) . . . . ?
C48 C43 C44 C45 178.4(9) . . . . ?
Ir2 C43 C44 C45 60.7(6) . . . . ?
C42 C43 C44 C49 -178.9(8) . . . . ?
C48 C43 C44 C49 -2.9(15) . . . . ?
Ir2 C43 C44 C49 -120.6(9) . . . . ?
C42 C43 C44 Ir2 -58.3(6) . . . . ?
C48 C43 C44 Ir2 117.7(10) . . . . ?
O7 Ir2 C44 C43 -65.6(6) . . . . ?
C42 Ir2 C44 C43 37.4(5) . . . . ?
O9 Ir2 C44 C43 -146.4(5) 2 . . . ?
N1 Ir2 C44 C43 86.0(15) . . . . ?
C45 Ir2 C44 C43 118.3(8) . . . . ?
C46 Ir2 C44 C43 81.1(6) . . . . ?
O7 Ir2 C44 C45 176.1(5) . . . . ?
C42 Ir2 C44 C45 -80.8(6) . . . . ?
O9 Ir2 C44 C45 95.3(5) 2 . . . ?
N1 Ir2 C44 C45 -32.3(16) . . . . ?
C46 Ir2 C44 C45 -37.2(5) . . . . ?
C43 Ir2 C44 C45 -118.3(8) . . . . ?
O7 Ir2 C44 C49 56.7(9) . . . . ?
C42 Ir2 C44 C49 159.8(10) . . . . ?
O9 Ir2 C44 C49 -24.1(9) 2 . . . ?
N1 Ir2 C44 C49 -151.7(11) . . . . ?
C45 Ir2 C44 C49 -119.3(11) . . . . ?
C46 Ir2 C44 C49 -156.5(10) . . . . ?
C43 Ir2 C44 C49 122.4(11) . . . . ?
C43 C44 C45 C46 -0.3(10) . . . . ?
C49 C44 C45 C46 -179.0(8) . . . . ?
Ir2 C44 C45 C46 61.1(6) . . . . ?
C43 C44 C45 C50 176.9(8) . . . . ?
C49 C44 C45 C50 -1.9(14) . . . . ?
Ir2 C44 C45 C50 -121.7(9) . . . . ?
C43 C44 C45 Ir2 -61.4(6) . . . . ?
C49 C44 C45 Ir2 119.9(9) . . . . ?
O7 Ir2 C45 C46 -126.8(7) . . . . ?
C42 Ir2 C45 C46 -37.6(5) . . . . ?
O9 Ir2 C45 C46 148.6(5) 2 . . . ?
N1 Ir2 C45 C46 51.9(7) . . . . ?
C44 Ir2 C45 C46 -118.4(8) . . . . ?
C43 Ir2 C45 C46 -81.2(6) . . . . ?
O7 Ir2 C45 C44 -8.3(10) . . . . ?
C42 Ir2 C45 C44 80.9(6) . . . . ?
O9 Ir2 C45 C44 -93.0(5) 2 . . . ?
N1 Ir2 C45 C44 170.4(5) . . . . ?
C46 Ir2 C45 C44 118.4(8) . . . . ?
C43 Ir2 C45 C44 37.2(5) . . . . ?
O7 Ir2 C45 C50 110.4(9) . . . . ?
C42 Ir2 C45 C50 -160.3(9) . . . . ?
O9 Ir2 C45 C50 25.8(9) 2 . . . ?
N1 Ir2 C45 C50 -70.9(9) . . . . ?
C44 Ir2 C45 C50 118.8(10) . . . . ?
C46 Ir2 C45 C50 -122.8(10) . . . . ?
C43 Ir2 C45 C50 156.0(9) . . . . ?
C44 C45 C46 C42 -1.9(9) . . . . ?
C50 C45 C46 C42 -179.0(9) . . . . ?
Ir2 C45 C46 C42 58.7(6) . . . . ?
C44 C45 C46 C51 177.1(8) . . . . ?
C50 C45 C46 C51 0.1(15) . . . . ?
Ir2 C45 C46 C51 -122.3(9) . . . . ?
C44 C45 C46 Ir2 -60.6(6) . . . . ?
C50 C45 C46 Ir2 122.3(9) . . . . ?
C43 C42 C46 C45 3.4(9) . . . . ?
C47 C42 C46 C45 176.5(8) . . . . ?
Ir2 C42 C46 C45 -59.6(6) . . . . ?
C43 C42 C46 C51 -175.7(8) . . . . ?
C47 C42 C46 C51 -2.6(14) . . . . ?
Ir2 C42 C46 C51 121.4(9) . . . . ?
C43 C42 C46 Ir2 63.0(6) . . . . ?
C47 C42 C46 Ir2 -123.9(9) . . . . ?
O7 Ir2 C46 C45 137.3(6) . . . . ?
C42 Ir2 C46 C45 119.2(7) . . . . ?
O9 Ir2 C46 C45 -44.2(7) 2 . . . ?
N1 Ir2 C46 C45 -140.8(5) . . . . ?
C44 Ir2 C46 C45 38.0(5) . . . . ?
C43 Ir2 C46 C45 80.6(6) . . . . ?
O7 Ir2 C46 C42 18.1(8) . . . . ?
O9 Ir2 C46 C42 -163.4(5) 2 . . . ?
N1 Ir2 C46 C42 100.0(5) . . . . ?
C45 Ir2 C46 C42 -119.2(7) . . . . ?
C44 Ir2 C46 C42 -81.3(5) . . . . ?
C43 Ir2 C46 C42 -38.6(5) . . . . ?
O7 Ir2 C46 C51 -102.5(9) . . . . ?
C42 Ir2 C46 C51 -120.6(10) . . . . ?
O9 Ir2 C46 C51 76.0(9) 2 . . . ?
N1 Ir2 C46 C51 -20.6(9) . . . . ?
C45 Ir2 C46 C51 120.2(11) . . . . ?
C44 Ir2 C46 C51 158.2(10) . . . . ?
C43 Ir2 C46 C51 -159.2(10) . . . . ?
C55 O13 C52 C53 -37.3(19) . . . . ?
K1 O13 C52 C53 120.2(15) . . . . ?
O13 C52 C53 C54 18(2) . . . . ?
C52 C53 C54 C55 7(2) . . . . ?
C52 O13 C55 C54 43(2) . . . . ?
K1 O13 C55 C54 -118.0(15) . . . . ?
C53 C54 C55 O13 -30(2) . . . . ?
C59 O14 C56 C57 41(2) . . . . ?
K1 O14 C56 C57 -85.1(18) . . . . ?
C59 O14 C56 K1 126.4(17) . . . . ?
O6 K1 C56 O14 165.5(12) . . . . ?
O13 K1 C56 O14 155.7(14) . . . . ?
O10 K1 C56 O14 76.1(13) . . . . ?
O4 K1 C56 O14 -18.9(13) 2 . . . ?
O15 K1 C56 O14 -116.0(13) . . . . ?
O6 K1 C56 C57 -90.7(19) . . . . ?
O13 K1 C56 C57 -100.4(14) . . . . ?
O10 K1 C56 C57 180.0(14) . . . . ?
O4 K1 C56 C57 84.9(14) 2 . . . ?
O14 K1 C56 C57 103.8(19) . . . . ?
O15 K1 C56 C57 -12.2(14) . . . . ?
O14 C56 C57 C58 -19(2) . . . . ?
K1 C56 C57 C58 -63.9(16) . . . . ?
C56 C57 C58 C59 -9(2) . . . . ?
C56 O14 C59 C58 -49(2) . . . . ?
K1 O14 C59 C58 76.4(17) . . . . ?
C57 C58 C59 O14 35(2) . . . . ?
C63 O15 C60 C61 -6.3(17) . . . . ?
K1 O15 C60 C61 -166.4(11) . . . . ?
O15 C60 C61 C62 -14.1(19) . . . . ?
C60 C61 C62 C63 27.9(17) . . . . ?
C60 O15 C63 C62 25.0(14) . . . . ?
K1 O15 C63 C62 -170.4(7) . . . . ?
C61 C62 C63 O15 -32.9(15) . . . . ?
C76 B1 C64 C65 -22.5(14) . . . . ?
C82 B1 C64 C65 -143.9(10) . . . . ?
C70 B1 C64 C65 97.5(11) . . . . ?
C76 B1 C64 C69 163.1(9) . . . . ?
C82 B1 C64 C69 41.7(13) . . . . ?
C70 B1 C64 C69 -77.0(11) . . . . ?
C69 C64 C65 C66 -1.9(15) . . . . ?
B1 C64 C65 C66 -176.8(10) . . . . ?
C64 C65 C66 C67 0.8(17) . . . . ?
C65 C66 C67 C68 0.7(17) . . . . ?
C66 C67 C68 C69 -1.0(17) . . . . ?
C67 C68 C69 C64 -0.2(17) . . . . ?
C65 C64 C69 C68 1.6(16) . . . . ?
B1 C64 C69 C68 176.6(10) . . . . ?
C76 B1 C70 C71 92.1(11) . . . . ?
C64 B1 C70 C71 -29.4(13) . . . . ?
C82 B1 C70 C71 -146.4(9) . . . . ?
C76 B1 C70 C75 -84.2(12) . . . . ?
C64 B1 C70 C75 154.3(10) . . . . ?
C82 B1 C70 C75 37.3(13) . . . . ?
C75 C70 C71 C72 -1.4(15) . . . . ?
B1 C70 C71 C72 -177.9(10) . . . . ?
C70 C71 C72 C73 1.5(17) . . . . ?
C71 C72 C73 C74 -1.2(18) . . . . ?
C72 C73 C74 C75 0.9(19) . . . . ?
C73 C74 C75 C70 -1(2) . . . . ?
C71 C70 C75 C74 1.0(17) . . . . ?
B1 C70 C75 C74 177.7(11) . . . . ?
C64 B1 C76 C77 139.5(10) . . . . ?
C82 B1 C76 C77 -100.5(11) . . . . ?
C70 B1 C76 C77 21.0(13) . . . . ?
C64 B1 C76 C81 -45.8(13) . . . . ?
C82 B1 C76 C81 74.2(11) . . . . ?
C70 B1 C76 C81 -164.3(9) . . . . ?
C81 C76 C77 C78 -1.3(15) . . . . ?
B1 C76 C77 C78 173.7(10) . . . . ?
C76 C77 C78 C79 0.6(18) . . . . ?
C77 C78 C79 C80 0.8(19) . . . . ?
C78 C79 C80 C81 -1.3(18) . . . . ?
C79 C80 C81 C76 0.5(16) . . . . ?
C77 C76 C81 C80 0.8(14) . . . . ?
B1 C76 C81 C80 -174.4(9) . . . . ?
C76 B1 C82 C87 -32.1(13) . . . . ?
C64 B1 C82 C87 90.3(11) . . . . ?
C70 B1 C82 C87 -153.2(9) . . . . ?
C76 B1 C82 C83 152.7(9) . . . . ?
C64 B1 C82 C83 -84.8(11) . . . . ?
C70 B1 C82 C83 31.7(13) . . . . ?
C87 C82 C83 C84 1.2(15) . . . . ?
B1 C82 C83 C84 176.7(10) . . . . ?
C82 C83 C84 C85 -1.0(16) . . . . ?
C83 C84 C85 C86 0.3(16) . . . . ?
C84 C85 C86 C87 0.2(16) . . . . ?
C85 C86 C87 C82 0.0(17) . . . . ?
C83 C82 C87 C86 -0.7(14) . . . . ?
B1 C82 C87 C86 -176.1(10) . . . . ?
C91 O16 C88 C89 4(3) . . . . ?
O16 C88 C89 C90 11(3) . . . . ?
C88 C89 C90 C91 -23(3) . . . . ?
C88 O16 C91 C90 -18(3) . . . . ?
C89 C90 C91 O16 26(3) . . . . ?
C97 O19 C94 C95 0(5) . . . . ?
O19 C94 C95 C96 21(5) . . . . ?
C94 C95 C96 C97 -39(6) . . . . ?
C95 C96 C97 O19 39(4) . . . . ?
C94 O19 C97 C96 -27(4) . . . . ?
